data_4074773
loop_
_publ_author_name
'Takemoto, Shin'
'Shimadzu, Daisuke'
'Kamikawa, Ken'
'Matsuzaka, Hiroyuki'
'Nomura, Ryoki'

_publ_section_title
;
 Synthesis and Reactivity of a Dithiolate-Bridged Ruthenium&#x2212;Rhodium
 Heterobimetallic Dihydride Complex
;
_journal_issue 4
_journal_name_full Organometallics
_journal_page_first 982
_journal_paper_doi 10.1021/om050871n
_journal_volume 25
_journal_year 2006
_chemical_formula_sum 'C57 H59 P2 Rh Ru S2 Si'
_chemical_formula_weight 1102.17
_chemical_name_systematic
; 
 ? 
;
_space_group_IT_number 4
_symmetry_cell_setting monoclinic
_symmetry_space_group_name_Hall 'P 2yb'
_symmetry_space_group_name_H-M 'P 1 21 1'
_atom_sites_solution_hydrogens geom
_atom_sites_solution_primary direct
_atom_sites_solution_secondary difmap
_audit_creation_method SHELXL-97
_cell_angle_alpha 90.00
_cell_angle_beta 94.862(5)
_cell_angle_gamma 90.00
_cell_formula_units_Z 4
_cell_length_a 13.1118(12)
_cell_length_b 21.503(3)
_cell_length_c 19.348(2)
_cell_measurement_temperature 296(2)
_cell_volume 5435.4(11)
_computing_cell_refinement 'RIGAKU PROCESS AUTO'
_computing_data_collection 'RIGAKU PROCESS AUTO'
_computing_data_reduction 'RIGAKU PROCESS AUTO'
_computing_structure_refinement 'SHELXL-97 (Sheldrick, 1997)'
_computing_structure_solution 'SHELXS-97 (Sheldrick, 1990)'
_diffrn_ambient_temperature 296(2)
_diffrn_measured_fraction_theta_full 0.997
_diffrn_measured_fraction_theta_max 0.997
_diffrn_measurement_device_type 'RIGAKU RAXIS RAPID'
_diffrn_radiation_monochromator graphite
_diffrn_radiation_source 'fine-focus sealed tube'
_diffrn_radiation_type MoK\a
_diffrn_radiation_wavelength 0.71075
_diffrn_reflns_av_R_equivalents 0.0501
_diffrn_reflns_av_sigmaI/netI 0.0565
_diffrn_reflns_limit_h_max 17
_diffrn_reflns_limit_h_min -16
_diffrn_reflns_limit_k_max 27
_diffrn_reflns_limit_k_min -27
_diffrn_reflns_limit_l_max 25
_diffrn_reflns_limit_l_min -25
_diffrn_reflns_number 50617
_diffrn_reflns_theta_full 27.49
_diffrn_reflns_theta_max 27.49
_diffrn_reflns_theta_min 3.03
_exptl_absorpt_coefficient_mu 0.774
_exptl_absorpt_correction_T_max 0.8010
_exptl_absorpt_correction_T_min 0.6134
_exptl_absorpt_correction_type empirical
_exptl_absorpt_process_details ABSCOR
_exptl_crystal_colour 'dark red'
_exptl_crystal_density_diffrn 1.347
_exptl_crystal_density_method 'not measured'
_exptl_crystal_description plates
_exptl_crystal_F_000 2264
_exptl_crystal_size_max 0.70
_exptl_crystal_size_mid 0.60
_exptl_crystal_size_min 0.30
_refine_diff_density_max 1.113
_refine_diff_density_min -0.747
_refine_diff_density_rms 0.086
_refine_ls_abs_structure_details 'Flack H D (1983), Acta Cryst. A39, 876-881'
_refine_ls_abs_structure_Flack 0.04(2)
_refine_ls_extinction_method none
_refine_ls_goodness_of_fit_ref 0.937
_refine_ls_hydrogen_treatment mixed
_refine_ls_matrix_type full
_refine_ls_number_parameters 1153
_refine_ls_number_reflns 23938
_refine_ls_number_restraints 1
_refine_ls_restrained_S_all 0.937
_refine_ls_R_factor_all 0.0705
_refine_ls_R_factor_gt 0.0517
_refine_ls_shift/su_max 0.002
_refine_ls_shift/su_mean 0.000
_refine_ls_structure_factor_coef Fsqd
_refine_ls_weighting_details 'calc w=1/[\s^2^(Fo^2^)+(0.1030P)^2^+0.0000P] where P=(Fo^2^+2Fc^2^)/3'
_refine_ls_weighting_scheme calc
_refine_ls_wR_factor_gt 0.1369
_refine_ls_wR_factor_ref 0.1484
_reflns_number_gt 18381
_reflns_number_total 23938
_reflns_threshold_expression >2sigma(I)
_cod_data_source_file om050871nsi20051007_095742.cif
_cod_data_source_block 4b
_cod_depositor_comments
;
The following automatic conversions were performed:
'_atom_site_symetry_multiplicity' tag replaced with
'_atom_site_symmetry_multiplicity'.

Automatic conversion script
Id: cif_correct_tags 1440 2010-10-19 06:21:57Z saulius 
;
_cod_original_cell_volume 5435.4(10)
_cod_original_sg_symbol_H-M P21
_cod_database_code 4074773

loop_
_symmetry_equiv_pos_as_xyz
'x, y, z'
'-x, y+1/2, -z'

loop_
_atom_site_label
_atom_site_type_symbol
_atom_site_fract_x
_atom_site_fract_y
_atom_site_fract_z
_atom_site_U_iso_or_equiv
_atom_site_adp_type
_atom_site_occupancy
_atom_site_symmetry_multiplicity
_atom_site_calc_flag
_atom_site_refinement_flags
Rh1 Rh -1.22951(4) -0.26780(2) -0.88278(3) 0.05342(12) Uani 1 1 d .
Rh2 Rh -0.87904(4) 0.01143(2) -0.62356(3) 0.05636(13) Uani 1 1 d .
Ru1 Ru -1.22498(3) -0.21241(2) -1.01178(2) 0.04530(11) Uani 1 1 d .
Ru2 Ru -0.82417(3) -0.04053(2) -0.49474(2) 0.04480(11) Uani 1 1 d .
S1 S -1.11805(12) -0.18395(7) -0.90400(8) 0.0541(3) Uani 1 1 d .
S2 S -1.14272(12) -0.30923(7) -0.97427(9) 0.0532(3) Uani 1 1 d .
S3 S -0.71801(13) -0.03649(8) -0.59494(9) 0.0595(4) Uani 1 1 d .
S4 S -0.81830(14) 0.06869(7) -0.52517(9) 0.0582(4) Uani 1 1 d .
P1 P -1.32893(12) -0.12573(7) -1.01435(9) 0.0505(3) Uani 1 1 d .
P2 P -1.12201(11) -0.18381(7) -1.09848(8) 0.0460(3) Uani 1 1 d .
P3 P -0.86092(11) -0.14551(7) -0.50024(8) 0.0465(3) Uani 1 1 d .
P4 P -0.70409(11) -0.04096(8) -0.39889(8) 0.0465(3) Uani 1 1 d .
Si1 Si -1.4723(2) -0.36288(14) -1.12754(17) 0.0943(8) Uani 1 1 d .
Si2 Si -1.13260(15) 0.03978(10) -0.39216(12) 0.0656(5) Uani 1 1 d .
C1 C -1.3231(4) -0.2643(3) -1.0724(3) 0.0510(13) Uani 1 1 d .
C2 C -1.3838(6) -0.3016(4) -1.0999(4) 0.0707(19) Uani 1 1 d .
C3 C -1.3997(14) -0.4401(7) -1.1194(12) 0.214(10) Uani 1 1 d .
H3A H -1.4451 -0.4735 -1.1339 0.320 Uiso 1 1 calc R
H3B H -1.3739 -0.4464 -1.0720 0.320 Uiso 1 1 calc R
H3C H -1.3436 -0.4392 -1.1483 0.320 Uiso 1 1 calc R
C4 C -1.507(2) -0.3523(12) -1.2275(12) 0.33(2) Uani 1 1 d .
H4A H -1.5549 -0.3840 -1.2439 0.497 Uiso 1 1 calc R
H4B H -1.4464 -0.3556 -1.2515 0.497 Uiso 1 1 calc R
H4C H -1.5377 -0.3121 -1.2361 0.497 Uiso 1 1 calc R
C5 C -1.5787(8) -0.3670(7) -1.0704(8) 0.147(6) Uani 1 1 d .
H5A H -1.6251 -0.3995 -1.0862 0.221 Uiso 1 1 calc R
H5B H -1.6144 -0.3280 -1.0717 0.221 Uiso 1 1 calc R
H5C H -1.5516 -0.3755 -1.0237 0.221 Uiso 1 1 calc R
C6 C -1.0056(5) -0.2296(3) -0.9081(3) 0.0552(15) Uani 1 1 d .
C7 C -0.9098(6) -0.2108(4) -0.8788(4) 0.0712(19) Uani 1 1 d .
H7 H -0.9016 -0.1729 -0.8558 0.085 Uiso 1 1 calc R
C8 C -0.8254(6) -0.2507(5) -0.8847(4) 0.081(2) Uani 1 1 d .
H8 H -0.7612 -0.2390 -0.8650 0.097 Uiso 1 1 calc R
C9 C -0.8360(6) -0.3048(5) -0.9178(5) 0.079(2) Uani 1 1 d .
H9 H -0.7788 -0.3297 -0.9218 0.095 Uiso 1 1 calc R
C10 C -0.9313(6) -0.3249(4) -0.9467(4) 0.0677(18) Uani 1 1 d .
H10 H -0.9378 -0.3632 -0.9690 0.081 Uiso 1 1 calc R
C11 C -1.0168(5) -0.2873(3) -0.9419(4) 0.0586(16) Uani 1 1 d .
C12 C -1.2035(7) -0.3407(4) -0.8043(4) 0.077(2) Uani 1 1 d .
C13 C -1.1920(6) -0.2844(4) -0.7725(4) 0.074(2) Uani 1 1 d .
C14 C -1.2862(10) -0.2514(4) -0.7824(5) 0.094(3) Uani 1 1 d .
C15 C -1.3568(8) -0.2906(7) -0.8198(6) 0.110(4) Uani 1 1 d .
C16 C -1.3056(9) -0.3474(5) -0.8366(5) 0.093(3) Uani 1 1 d .
C17 C -1.1206(13) -0.3890(7) -0.8039(8) 0.178(8) Uani 1 1 d .
H17A H -1.0559 -0.3690 -0.8075 0.266 Uiso 1 1 calc R
H17B H -1.1346 -0.4167 -0.8424 0.266 Uiso 1 1 calc R
H17C H -1.1185 -0.4122 -0.7614 0.266 Uiso 1 1 calc R
C18 C -1.1004(10) -0.2602(8) -0.7298(6) 0.151(6) Uani 1 1 d .
H18A H -1.1143 -0.2593 -0.6819 0.227 Uiso 1 1 calc R
H18B H -1.0852 -0.2189 -0.7448 0.227 Uiso 1 1 calc R
H18C H -1.0430 -0.2869 -0.7353 0.227 Uiso 1 1 calc R
C19 C -1.3126(18) -0.1917(7) -0.7525(7) 0.199(10) Uani 1 1 d .
H19A H -1.3645 -0.1717 -0.7827 0.299 Uiso 1 1 calc R
H19B H -1.2528 -0.1658 -0.7474 0.299 Uiso 1 1 calc R
H19C H -1.3377 -0.1984 -0.7080 0.299 Uiso 1 1 calc R
C20 C -1.4689(7) -0.2751(13) -0.8383(8) 0.253(15) Uani 1 1 d .
H20A H -1.5083 -0.2877 -0.8011 0.380 Uiso 1 1 calc R
H20B H -1.4928 -0.2968 -0.8799 0.380 Uiso 1 1 calc R
H20C H -1.4763 -0.2311 -0.8455 0.380 Uiso 1 1 calc R
C21 C -1.3460(16) -0.4039(8) -0.8750(7) 0.198(10) Uani 1 1 d .
H21A H -1.2998 -0.4157 -0.9087 0.297 Uiso 1 1 calc R
H21B H -1.4120 -0.3949 -0.8981 0.297 Uiso 1 1 calc R
H21C H -1.3520 -0.4375 -0.8429 0.297 Uiso 1 1 calc R
C22 C -1.4650(5) -0.1358(3) -1.0027(4) 0.0605(16) Uani 1 1 d .
C23 C -1.5296(6) -0.0832(4) -1.0014(4) 0.0696(19) Uani 1 1 d .
H23 H -1.5027 -0.0435 -1.0064 0.084 Uiso 1 1 calc R
C24 C -1.6329(5) -0.0903(5) -0.9928(4) 0.079(2) Uani 1 1 d .
H24 H -1.6742 -0.0553 -0.9910 0.095 Uiso 1 1 calc R
C25 C -1.6744(5) -0.1472(5) -0.9870(5) 0.079(2) Uani 1 1 d .
H25 H -1.7438 -0.1509 -0.9811 0.095 Uiso 1 1 calc R
C26 C -1.6152(6) -0.2002(4) -0.9899(5) 0.080(2) Uani 1 1 d .
H26 H -1.6447 -0.2393 -0.9866 0.096 Uiso 1 1 calc R
C27 C -1.5089(5) -0.1945(4) -0.9980(4) 0.0671(18) Uani 1 1 d .
H27 H -1.4686 -0.2299 -1.0002 0.081 Uiso 1 1 calc R
C28 C -1.2885(5) -0.0717(3) -0.9440(4) 0.0549(15) Uani 1 1 d .
C29 C -1.3403(7) -0.0653(4) -0.8840(4) 0.0700(18) Uani 1 1 d .
H29 H -1.4008 -0.0871 -0.8798 0.084 Uiso 1 1 calc R
C30 C -1.3013(9) -0.0263(5) -0.8304(5) 0.093(3) Uani 1 1 d .
H30 H -1.3362 -0.0233 -0.7907 0.112 Uiso 1 1 calc R
C31 C -1.2144(8) 0.0072(4) -0.8342(5) 0.082(2) Uani 1 1 d .
H31 H -1.1913 0.0343 -0.7988 0.099 Uiso 1 1 calc R
C32 C -1.1629(8) 0.0001(4) -0.8907(5) 0.087(3) Uani 1 1 d .
H32 H -1.1019 0.0218 -0.8938 0.105 Uiso 1 1 calc R
C33 C -1.1988(6) -0.0391(4) -0.9453(5) 0.075(2) Uani 1 1 d .
H33 H -1.1607 -0.0431 -0.9835 0.089 Uiso 1 1 calc R
C34 C -1.3426(5) -0.0742(3) -1.0906(4) 0.0605(16) Uani 1 1 d .
C35 C -1.3647(5) -0.1020(4) -1.1544(4) 0.0694(19) Uani 1 1 d .
H35 H -1.3718 -0.1450 -1.1567 0.083 Uiso 1 1 calc R
C36 C -1.3767(6) -0.0675(6) -1.2150(5) 0.090(3) Uani 1 1 d .
H36 H -1.3894 -0.0870 -1.2577 0.108 Uiso 1 1 calc R
C37 C -1.3694(6) -0.0033(5) -1.2107(6) 0.094(3) Uani 1 1 d .
H37 H -1.3790 0.0203 -1.2510 0.113 Uiso 1 1 calc R
C38 C -1.3494(8) 0.0248(5) -1.1511(6) 0.094(3) Uani 1 1 d .
H38 H -1.3436 0.0679 -1.1497 0.112 Uiso 1 1 calc R
C39 C -1.3366(7) -0.0096(4) -1.0892(5) 0.077(2) Uani 1 1 d .
H39 H -1.3241 0.0109 -1.0470 0.092 Uiso 1 1 calc R
C40 C -1.0589(5) -0.1090(3) -1.0806(3) 0.0478(13) Uani 1 1 d .
C41 C -0.9841(5) -0.1034(3) -1.0246(3) 0.0532(14) Uani 1 1 d .
H41 H -0.9638 -0.1386 -0.9990 0.064 Uiso 1 1 calc R
C42 C -0.9395(5) -0.0459(4) -1.0067(4) 0.0659(17) Uani 1 1 d .
H42 H -0.8890 -0.0436 -0.9700 0.079 Uiso 1 1 calc R
C43 C -0.9700(6) 0.0082(4) -1.0434(4) 0.0686(18) Uani 1 1 d .
H43 H -0.9393 0.0463 -1.0321 0.082 Uiso 1 1 calc R
C44 C -1.0463(6) 0.0037(3) -1.0963(4) 0.0682(18) Uani 1 1 d .
H44 H -1.0687 0.0395 -1.1199 0.082 Uiso 1 1 calc R
C45 C -1.0916(5) -0.0537(3) -1.1158(4) 0.0579(15) Uani 1 1 d .
H45 H -1.1432 -0.0554 -1.1519 0.070 Uiso 1 1 calc R
C46 C -1.1597(5) -0.1810(3) -1.1931(3) 0.0515(13) Uani 1 1 d .
C47 C -1.1028(6) -0.1503(4) -1.2378(4) 0.0657(17) Uani 1 1 d .
H47 H -1.0477 -0.1265 -1.2196 0.079 Uiso 1 1 calc R
C48 C -1.1235(7) -0.1531(5) -1.3107(4) 0.081(2) Uani 1 1 d .
H48 H -1.0845 -0.1308 -1.3401 0.097 Uiso 1 1 calc R
C49 C -1.2045(8) -0.1904(5) -1.3367(4) 0.091(3) Uani 1 1 d .
H49 H -1.2195 -0.1933 -1.3844 0.110 Uiso 1 1 calc R
C50 C -1.2612(6) -0.2223(4) -1.2945(4) 0.077(2) Uani 1 1 d .
H50 H -1.3145 -0.2474 -1.3130 0.092 Uiso 1 1 calc R
C51 C -1.2399(5) -0.2176(4) -1.2215(4) 0.0643(16) Uani 1 1 d .
H51 H -1.2801 -0.2394 -1.1923 0.077 Uiso 1 1 calc R
C52 C -1.0152(5) -0.2385(3) -1.1071(3) 0.0467(12) Uani 1 1 d .
C53 C -0.9105(5) -0.2225(3) -1.1066(4) 0.0604(16) Uani 1 1 d .
H53 H -0.8901 -0.1815 -1.0985 0.072 Uiso 1 1 calc R
C54 C -0.8403(6) -0.2661(4) -1.1178(4) 0.0714(19) Uani 1 1 d .
H54 H -0.7718 -0.2547 -1.1159 0.086 Uiso 1 1 calc R
C55 C -0.8665(7) -0.3281(4) -1.1323(4) 0.079(2) Uani 1 1 d .
H55 H -0.8165 -0.3573 -1.1401 0.094 Uiso 1 1 calc R
C56 C -0.9696(6) -0.3450(4) -1.1347(4) 0.074(2) Uani 1 1 d .
H56 H -0.9894 -0.3857 -1.1450 0.088 Uiso 1 1 calc R
C57 C -1.0424(6) -0.3005(3) -1.1217(4) 0.0598(16) Uani 1 1 d .
H57 H -1.1109 -0.3121 -1.1226 0.072 Uiso 1 1 calc R
C58 C -0.9431(5) -0.0194(3) -0.4428(3) 0.0529(14) Uani 1 1 d .
C59 C -1.0206(5) 0.0014(4) -0.4194(4) 0.0652(17) Uani 1 1 d .
C60 C -1.1412(12) 0.1192(5) -0.4292(8) 0.142(6) Uani 1 1 d .
H60A H -1.2009 0.1396 -0.4148 0.213 Uiso 1 1 calc R
H60B H -1.1457 0.1167 -0.4789 0.213 Uiso 1 1 calc R
H60C H -1.0813 0.1424 -0.4131 0.213 Uiso 1 1 calc R
C61 C -1.2511(7) -0.0021(7) -0.4246(8) 0.146(6) Uani 1 1 d .
H61A H -1.3096 0.0191 -0.4093 0.218 Uiso 1 1 calc R
H61B H -1.2489 -0.0438 -0.4068 0.218 Uiso 1 1 calc R
H61C H -1.2560 -0.0032 -0.4744 0.218 Uiso 1 1 calc R
C62 C -1.1328(8) 0.0438(7) -0.2959(6) 0.123(4) Uani 1 1 d .
H62A H -1.1940 0.0642 -0.2839 0.185 Uiso 1 1 calc R
H62B H -1.0741 0.0667 -0.2770 0.185 Uiso 1 1 calc R
H62C H -1.1305 0.0024 -0.2770 0.185 Uiso 1 1 calc R
C63 C -0.6452(6) 0.0331(4) -0.5790(4) 0.0694(19) Uani 1 1 d .
C64 C -0.5419(7) 0.0393(5) -0.5925(5) 0.095(3) Uani 1 1 d .
H64 H -0.5080 0.0061 -0.6113 0.114 Uiso 1 1 calc R
C65 C -0.4910(8) 0.0941(6) -0.5778(7) 0.113(4) Uani 1 1 d .
H65 H -0.4237 0.0982 -0.5890 0.135 Uiso 1 1 calc R
C66 C -0.5375(8) 0.1433(5) -0.5469(6) 0.098(3) Uani 1 1 d .
H66 H -0.5018 0.1801 -0.5371 0.117 Uiso 1 1 calc R
C67 C -0.6403(7) 0.1369(4) -0.5303(5) 0.084(2) Uani 1 1 d .
H67 H -0.6728 0.1690 -0.5086 0.101 Uiso 1 1 calc R
C68 C -0.6911(6) 0.0820(3) -0.5470(4) 0.0635(17) Uani 1 1 d .
C69 C -0.8813(8) 0.0636(4) -0.7209(5) 0.083(2) Uani 1 1 d .
C70 C -0.9029(8) -0.0008(4) -0.7370(4) 0.084(2) Uani 1 1 d .
C71 C -0.9939(7) -0.0178(4) -0.7083(4) 0.079(2) Uani 1 1 d .
C72 C -1.0314(6) 0.0368(4) -0.6712(4) 0.073(2) Uani 1 1 d .
C73 C -0.9594(7) 0.0869(4) -0.6807(4) 0.080(2) Uani 1 1 d .
C74 C -0.7925(10) 0.1004(6) -0.7426(7) 0.128(5) Uani 1 1 d .
H74A H -0.7306 0.0862 -0.7175 0.192 Uiso 1 1 calc R
H74B H -0.8026 0.1436 -0.7329 0.192 Uiso 1 1 calc R
H74C H -0.7873 0.0950 -0.7915 0.192 Uiso 1 1 calc R
C75 C -0.8453(11) -0.0403(6) -0.7806(6) 0.125(4) Uani 1 1 d .
H75A H -0.8268 -0.0781 -0.7563 0.188 Uiso 1 1 calc R
H75B H -0.7845 -0.0190 -0.7917 0.188 Uiso 1 1 calc R
H75C H -0.8867 -0.0499 -0.8226 0.188 Uiso 1 1 calc R
C76 C -1.0476(9) -0.0782(5) -0.7171(6) 0.114(4) Uani 1 1 d .
H76A H -1.0964 -0.0764 -0.7569 0.172 Uiso 1 1 calc R
H76B H -1.0824 -0.0870 -0.6765 0.172 Uiso 1 1 calc R
H76C H -0.9987 -0.1105 -0.7235 0.172 Uiso 1 1 calc R
C77 C -1.1258(8) 0.0424(6) -0.6364(5) 0.108(3) Uani 1 1 d .
H77A H -1.1103 0.0593 -0.5907 0.162 Uiso 1 1 calc R
H77B H -1.1563 0.0021 -0.6328 0.162 Uiso 1 1 calc R
H77C H -1.1725 0.0695 -0.6627 0.162 Uiso 1 1 calc R
C78 C -0.9702(9) 0.1522(4) -0.6545(6) 0.104(3) Uani 1 1 d .
H78A H -0.9035 0.1701 -0.6443 0.155 Uiso 1 1 calc R
H78B H -1.0057 0.1515 -0.6131 0.155 Uiso 1 1 calc R
H78C H -1.0082 0.1766 -0.6893 0.155 Uiso 1 1 calc R
C79 C -0.9947(5) -0.1695(3) -0.5179(3) 0.0480(13) Uani 1 1 d .
C80 C -1.0725(5) -0.1271(3) -0.5329(4) 0.0626(16) Uani 1 1 d .
H80 H -1.0572 -0.0849 -0.5335 0.075 Uiso 1 1 calc R
C81 C -1.1745(5) -0.1465(4) -0.5472(4) 0.0705(19) Uani 1 1 d .
H81 H -1.2261 -0.1175 -0.5584 0.085 Uiso 1 1 calc R
C82 C -1.1971(5) -0.2094(4) -0.5445(4) 0.0703(19) Uani 1 1 d .
H82 H -1.2646 -0.2226 -0.5533 0.084 Uiso 1 1 calc R
C83 C -1.1227(6) -0.2520(4) -0.5293(4) 0.0703(19) Uani 1 1 d .
H83 H -1.1389 -0.2940 -0.5282 0.084 Uiso 1 1 calc R
C84 C -1.0209(6) -0.2324(3) -0.5152(4) 0.0659(17) Uani 1 1 d .
H84 H -0.9701 -0.2618 -0.5038 0.079 Uiso 1 1 calc R
C85 C -0.8252(4) -0.1978(3) -0.4264(3) 0.0489(13) Uani 1 1 d .
C86 C -0.8619(5) -0.1822(3) -0.3638(4) 0.0558(14) Uani 1 1 d .
H86 H -0.9015 -0.1465 -0.3613 0.067 Uiso 1 1 calc R
C87 C -0.8413(5) -0.2183(4) -0.3043(4) 0.0662(17) Uani 1 1 d .
H87 H -0.8679 -0.2073 -0.2629 0.079 Uiso 1 1 calc R
C88 C -0.7810(6) -0.2706(4) -0.3076(4) 0.076(2) Uani 1 1 d .
H88 H -0.7638 -0.2937 -0.2677 0.091 Uiso 1 1 calc R
C89 C -0.7465(6) -0.2886(4) -0.3690(5) 0.074(2) Uani 1 1 d .
H89 H -0.7081 -0.3248 -0.3711 0.089 Uiso 1 1 calc R
C90 C -0.7687(6) -0.2523(3) -0.4299(4) 0.0637(17) Uani 1 1 d .
H90 H -0.7456 -0.2649 -0.4718 0.076 Uiso 1 1 calc R
C91 C -0.8013(5) -0.1840(3) -0.5713(3) 0.0526(14) Uani 1 1 d .
C92 C -0.6954(5) -0.1891(4) -0.5678(4) 0.0644(17) Uani 1 1 d .
H92 H -0.6565 -0.1739 -0.5291 0.077 Uiso 1 1 calc R
C93 C -0.6469(7) -0.2160(4) -0.6205(5) 0.082(2) Uani 1 1 d .
H93 H -0.5759 -0.2191 -0.6167 0.099 Uiso 1 1 calc R
C94 C -0.7026(8) -0.2385(5) -0.6792(5) 0.092(3) Uani 1 1 d .
H94 H -0.6692 -0.2576 -0.7140 0.110 Uiso 1 1 calc R
C95 C -0.8062(8) -0.2325(5) -0.6857(4) 0.088(3) Uani 1 1 d .
H95 H -0.8437 -0.2466 -0.7256 0.106 Uiso 1 1 calc R
C96 C -0.8577(6) -0.2044(3) -0.6312(4) 0.0654(17) Uani 1 1 d .
H96 H -0.9285 -0.1998 -0.6359 0.078 Uiso 1 1 calc R
C97 C -0.6435(5) 0.0362(3) -0.3815(3) 0.0527(14) Uani 1 1 d .
C98 C -0.5392(5) 0.0483(4) -0.3748(4) 0.0680(19) Uani 1 1 d .
H98 H -0.4932 0.0162 -0.3809 0.082 Uiso 1 1 calc R
C99 C -0.5027(7) 0.1075(4) -0.3592(5) 0.080(2) Uani 1 1 d .
H99 H -0.4325 0.1148 -0.3563 0.096 Uiso 1 1 calc R
C100 C -0.5685(7) 0.1556(4) -0.3481(5) 0.082(2) Uani 1 1 d .
H100 H -0.5431 0.1952 -0.3373 0.098 Uiso 1 1 calc R
C101 C -0.6740(7) 0.1445(3) -0.3530(4) 0.074(2) Uani 1 1 d .
H101 H -0.7194 0.1765 -0.3452 0.088 Uiso 1 1 calc R
C102 C -0.7109(6) 0.0848(3) -0.3698(3) 0.0587(15) Uani 1 1 d .
H102 H -0.7810 0.0773 -0.3733 0.070 Uiso 1 1 calc R
C103 C -0.7309(5) -0.0557(3) -0.3079(3) 0.0510(14) Uani 1 1 d .
C104 C -0.8286(5) -0.0482(3) -0.2870(3) 0.0567(15) Uani 1 1 d .
H104 H -0.8826 -0.0378 -0.3192 0.068 Uiso 1 1 calc R
C105 C -0.8454(6) -0.0562(4) -0.2175(4) 0.073(2) Uani 1 1 d .
H105 H -0.9114 -0.0519 -0.2039 0.087 Uiso 1 1 calc R
C106 C -0.7682(7) -0.0699(4) -0.1693(4) 0.076(2) Uani 1 1 d .
H106 H -0.7815 -0.0750 -0.1232 0.092 Uiso 1 1 calc R
C107 C -0.6703(7) -0.0764(5) -0.1880(4) 0.081(2) Uani 1 1 d .
H107 H -0.6174 -0.0865 -0.1549 0.098 Uiso 1 1 calc R
C108 C -0.6505(6) -0.0677(4) -0.2570(4) 0.0693(18) Uani 1 1 d .
H108 H -0.5836 -0.0699 -0.2694 0.083 Uiso 1 1 calc R
C109 C -0.5970(4) -0.0938(3) -0.4098(3) 0.0492(13) Uani 1 1 d .
C110 C -0.5873(5) -0.1516(3) -0.3767(4) 0.0561(15) Uani 1 1 d .
H110 H -0.6316 -0.1616 -0.3433 0.067 Uiso 1 1 calc R
C111 C -0.5145(6) -0.1938(4) -0.3922(5) 0.072(2) Uani 1 1 d .
H111 H -0.5100 -0.2321 -0.3696 0.087 Uiso 1 1 calc R
C112 C -0.4474(6) -0.1794(4) -0.4415(5) 0.083(2) Uani 1 1 d .
H112 H -0.3969 -0.2075 -0.4516 0.100 Uiso 1 1 calc R
C113 C -0.4561(6) -0.1231(4) -0.4755(4) 0.073(2) Uani 1 1 d .
H113 H -0.4106 -0.1130 -0.5081 0.088 Uiso 1 1 calc R
C114 C -0.5318(5) -0.0813(4) -0.4614(4) 0.0626(17) Uani 1 1 d .
H114 H -0.5393 -0.0445 -0.4866 0.075 Uiso 1 1 calc R

loop_
_atom_site_aniso_label
_atom_site_aniso_U_11
_atom_site_aniso_U_22
_atom_site_aniso_U_33
_atom_site_aniso_U_23
_atom_site_aniso_U_13
_atom_site_aniso_U_12
Rh1 0.0568(3) 0.0520(3) 0.0516(3) 0.0087(2) 0.0051(2) -0.0066(2)
Rh2 0.0674(3) 0.0483(2) 0.0521(3) 0.0014(2) -0.0020(2) 0.0048(2)
Ru1 0.0465(2) 0.0417(2) 0.0472(2) 0.00303(19) 0.00107(18) -0.00400(19)
Ru2 0.0445(2) 0.0412(2) 0.0483(2) 0.0001(2) 0.00130(18) 0.00030(19)
S1 0.0577(8) 0.0513(8) 0.0532(8) 0.0039(7) 0.0030(7) -0.0092(7)
S2 0.0557(8) 0.0439(7) 0.0596(9) 0.0035(7) 0.0031(7) -0.0010(6)
S3 0.0606(8) 0.0567(8) 0.0619(9) -0.0027(8) 0.0099(7) 0.0018(8)
S4 0.0685(10) 0.0447(7) 0.0605(9) -0.0004(7) 0.0004(8) -0.0010(7)
P1 0.0485(8) 0.0481(8) 0.0547(9) 0.0060(7) 0.0036(7) 0.0005(6)
P2 0.0474(7) 0.0446(7) 0.0454(8) 0.0024(6) 0.0005(6) -0.0028(6)
P3 0.0459(7) 0.0422(7) 0.0510(8) -0.0017(6) 0.0010(6) -0.0005(6)
P4 0.0438(7) 0.0470(7) 0.0486(7) -0.0023(7) 0.0042(6) -0.0006(7)
Si1 0.0834(15) 0.0865(16) 0.111(2) -0.0219(15) -0.0023(14) -0.0247(14)
Si2 0.0570(10) 0.0636(11) 0.0776(13) -0.0035(10) 0.0149(9) 0.0083(9)
C1 0.047(3) 0.045(3) 0.061(3) 0.003(3) 0.004(3) -0.002(3)
C2 0.070(4) 0.074(5) 0.066(4) -0.006(4) -0.002(4) -0.012(4)
C3 0.197(17) 0.083(9) 0.38(3) 0.016(13) 0.11(2) -0.020(10)
C4 0.43(4) 0.23(2) 0.28(3) 0.00(2) -0.27(3) -0.09(3)
C5 0.079(6) 0.144(11) 0.220(16) -0.079(11) 0.023(8) -0.022(7)
C6 0.055(3) 0.059(4) 0.050(3) 0.010(3) -0.003(3) -0.011(3)
C7 0.066(4) 0.081(5) 0.064(4) 0.011(4) -0.011(3) -0.024(4)
C8 0.055(4) 0.111(7) 0.076(5) 0.021(5) -0.008(4) 0.004(4)
C9 0.063(4) 0.091(6) 0.083(5) 0.012(5) 0.008(4) 0.010(4)
C10 0.069(4) 0.063(4) 0.072(4) 0.019(3) 0.007(3) 0.010(3)
C11 0.061(4) 0.051(3) 0.063(4) 0.015(3) 0.001(3) -0.003(3)
C12 0.102(6) 0.069(5) 0.063(4) 0.027(4) 0.024(4) 0.010(4)
C13 0.072(5) 0.092(6) 0.057(4) 0.022(4) 0.007(3) -0.006(4)
C14 0.151(9) 0.075(5) 0.060(5) 0.013(4) 0.040(6) 0.003(6)
C15 0.077(5) 0.166(12) 0.086(7) 0.069(8) 0.008(5) -0.014(7)
C16 0.114(7) 0.098(7) 0.067(5) 0.025(5) -0.004(5) -0.051(6)
C17 0.219(16) 0.165(13) 0.160(12) 0.116(11) 0.081(12) 0.097(12)
C18 0.138(10) 0.229(16) 0.081(7) 0.035(9) -0.020(7) -0.086(11)
C19 0.39(3) 0.123(11) 0.094(9) 0.021(8) 0.098(14) 0.091(15)
C20 0.051(5) 0.55(4) 0.167(13) 0.20(2) 0.043(7) 0.041(12)
C21 0.31(2) 0.177(15) 0.107(9) 0.024(9) -0.003(12) -0.174(17)
C22 0.057(4) 0.067(4) 0.057(4) 0.003(3) 0.001(3) 0.002(3)
C23 0.062(4) 0.072(4) 0.075(5) 0.004(4) 0.007(4) 0.017(4)
C24 0.048(4) 0.101(6) 0.090(6) 0.000(5) 0.018(4) 0.015(4)
C25 0.046(4) 0.103(6) 0.088(6) 0.006(5) 0.010(4) -0.005(4)
C26 0.061(4) 0.086(6) 0.095(6) -0.002(5) 0.019(4) -0.018(4)
C27 0.045(3) 0.072(4) 0.084(5) 0.001(4) 0.005(3) 0.002(3)
C28 0.055(3) 0.047(3) 0.062(4) 0.001(3) -0.002(3) 0.008(3)
C29 0.083(5) 0.068(4) 0.059(4) 0.006(3) 0.007(4) -0.004(4)
C30 0.133(8) 0.087(6) 0.058(5) -0.002(4) 0.002(5) 0.016(6)
C31 0.118(7) 0.052(4) 0.073(5) -0.007(4) -0.016(5) -0.003(5)
C32 0.095(6) 0.058(4) 0.105(7) -0.013(4) -0.017(5) -0.010(4)
C33 0.077(4) 0.053(4) 0.096(6) -0.017(4) 0.017(4) -0.010(4)
C34 0.054(3) 0.070(4) 0.059(4) 0.011(3) 0.011(3) 0.013(3)
C35 0.053(4) 0.085(5) 0.068(4) 0.018(4) -0.001(3) 0.004(4)
C36 0.066(5) 0.134(9) 0.068(5) 0.030(5) 0.001(4) 0.003(5)
C37 0.067(5) 0.116(8) 0.098(7) 0.061(7) 0.000(5) 0.007(5)
C38 0.093(6) 0.076(6) 0.113(8) 0.031(6) 0.014(6) 0.014(5)
C39 0.081(5) 0.062(4) 0.087(6) 0.010(4) 0.011(4) 0.011(4)
C40 0.055(3) 0.040(3) 0.050(3) 0.006(2) 0.017(3) -0.001(2)
C41 0.050(3) 0.053(3) 0.058(4) -0.003(3) 0.012(3) -0.005(3)
C42 0.063(4) 0.066(4) 0.068(4) -0.008(4) 0.008(3) -0.007(3)
C43 0.070(4) 0.054(4) 0.085(5) -0.003(4) 0.025(4) -0.012(3)
C44 0.081(5) 0.049(3) 0.077(5) 0.005(3) 0.018(4) 0.001(3)
C45 0.060(3) 0.048(3) 0.068(4) 0.012(3) 0.014(3) 0.004(3)
C46 0.051(3) 0.054(3) 0.049(3) 0.005(3) 0.001(3) 0.007(3)
C47 0.067(4) 0.074(4) 0.055(4) 0.002(3) 0.006(3) -0.003(4)
C48 0.080(5) 0.111(7) 0.052(4) 0.024(4) 0.005(4) 0.011(5)
C49 0.096(6) 0.126(8) 0.050(4) -0.004(5) -0.001(4) 0.011(6)
C50 0.076(4) 0.092(6) 0.059(4) 0.002(4) -0.012(4) 0.000(4)
C51 0.066(4) 0.061(4) 0.064(4) -0.002(3) -0.002(3) -0.002(3)
C52 0.051(3) 0.044(3) 0.045(3) 0.004(2) 0.003(2) 0.006(2)
C53 0.063(4) 0.058(4) 0.062(4) 0.011(3) 0.014(3) -0.001(3)
C54 0.057(4) 0.078(5) 0.080(5) 0.002(4) 0.008(3) 0.016(4)
C55 0.082(5) 0.078(5) 0.076(5) -0.008(4) 0.006(4) 0.032(4)
C56 0.086(5) 0.057(4) 0.076(5) -0.005(4) -0.003(4) 0.011(4)
C57 0.063(4) 0.056(4) 0.060(4) 0.000(3) 0.000(3) 0.006(3)
C58 0.054(3) 0.047(3) 0.056(4) -0.004(3) -0.005(3) 0.001(3)
C59 0.061(4) 0.067(4) 0.067(4) -0.004(4) 0.001(3) 0.004(3)
C60 0.185(14) 0.091(8) 0.159(12) 0.037(8) 0.071(11) 0.044(8)
C61 0.058(5) 0.160(12) 0.215(15) -0.061(12) -0.009(7) 0.002(6)
C62 0.100(7) 0.179(13) 0.096(8) 0.004(8) 0.045(6) -0.002(8)
C63 0.065(4) 0.071(4) 0.073(5) 0.019(4) 0.011(4) -0.013(4)
C64 0.085(6) 0.094(6) 0.109(7) 0.015(6) 0.033(5) -0.004(5)
C65 0.077(6) 0.113(8) 0.150(10) 0.045(8) 0.022(6) -0.045(6)
C66 0.107(7) 0.076(6) 0.111(8) 0.021(5) 0.013(6) -0.029(5)
C67 0.101(6) 0.071(5) 0.081(5) 0.016(4) 0.008(5) -0.021(5)
C68 0.073(4) 0.055(4) 0.063(4) 0.015(3) 0.005(3) -0.011(3)
C69 0.100(6) 0.076(5) 0.071(5) 0.015(4) -0.005(5) 0.008(5)
C70 0.117(7) 0.079(5) 0.052(4) 0.000(4) -0.011(4) 0.015(5)
C71 0.101(6) 0.072(4) 0.059(4) -0.005(4) -0.020(4) 0.006(4)
C72 0.073(4) 0.083(5) 0.059(4) 0.003(4) -0.011(3) 0.011(4)
C73 0.101(6) 0.065(4) 0.068(5) 0.003(4) -0.025(4) 0.019(4)
C74 0.126(9) 0.126(9) 0.135(10) 0.072(8) 0.029(8) -0.001(8)
C75 0.167(12) 0.127(9) 0.082(7) -0.011(7) 0.012(7) 0.033(9)
C76 0.137(9) 0.088(7) 0.108(8) 0.005(6) -0.047(7) -0.029(6)
C77 0.091(6) 0.137(9) 0.092(7) 0.007(7) -0.010(5) 0.022(6)
C78 0.128(8) 0.065(5) 0.115(8) 0.001(5) -0.010(6) 0.024(5)
C79 0.049(3) 0.048(3) 0.047(3) -0.002(2) 0.003(2) -0.006(3)
C80 0.060(4) 0.054(4) 0.073(4) -0.002(3) -0.002(3) -0.004(3)
C81 0.044(3) 0.077(5) 0.089(5) -0.010(4) 0.002(3) 0.000(3)
C82 0.053(3) 0.091(5) 0.067(4) -0.011(4) 0.006(3) -0.022(4)
C83 0.073(4) 0.062(4) 0.074(5) 0.005(4) -0.005(4) -0.025(4)
C84 0.063(4) 0.062(4) 0.071(4) -0.001(3) -0.007(3) -0.003(3)
C85 0.048(3) 0.042(3) 0.055(3) 0.001(2) -0.006(3) -0.002(2)
C86 0.050(3) 0.054(3) 0.063(4) 0.005(3) 0.003(3) 0.002(3)
C87 0.071(4) 0.070(4) 0.057(4) 0.001(3) 0.008(3) -0.005(4)
C88 0.087(5) 0.070(5) 0.071(5) 0.017(4) 0.002(4) 0.003(4)
C89 0.080(5) 0.055(4) 0.086(6) 0.016(4) 0.001(4) 0.011(4)
C90 0.072(4) 0.045(3) 0.073(4) 0.003(3) -0.001(3) 0.002(3)
C91 0.062(3) 0.048(3) 0.048(3) 0.002(3) 0.003(3) -0.003(3)
C92 0.057(4) 0.068(4) 0.068(4) -0.009(3) 0.001(3) 0.004(3)
C93 0.078(5) 0.081(5) 0.090(6) -0.014(5) 0.018(4) 0.019(5)
C94 0.096(6) 0.102(7) 0.081(6) -0.015(5) 0.025(5) 0.020(5)
C95 0.104(6) 0.103(7) 0.057(4) -0.021(4) 0.008(4) -0.010(5)
C96 0.076(4) 0.064(4) 0.056(4) -0.010(3) 0.009(3) 0.000(3)
C97 0.062(3) 0.050(3) 0.046(3) -0.001(3) 0.003(3) -0.005(3)
C98 0.049(3) 0.062(4) 0.093(6) 0.001(4) 0.008(3) -0.002(3)
C99 0.072(5) 0.074(5) 0.094(6) -0.020(4) 0.007(4) -0.030(4)
C100 0.097(6) 0.065(5) 0.085(6) -0.009(4) 0.010(5) -0.039(5)
C101 0.104(6) 0.054(4) 0.064(4) -0.010(3) 0.016(4) -0.003(4)
C102 0.064(4) 0.057(4) 0.056(4) 0.001(3) 0.015(3) -0.003(3)
C103 0.053(3) 0.040(3) 0.058(3) -0.005(2) -0.001(3) -0.006(2)
C104 0.052(3) 0.059(4) 0.060(4) -0.008(3) 0.010(3) -0.008(3)
C105 0.074(4) 0.077(5) 0.070(5) -0.010(4) 0.021(4) -0.017(4)
C106 0.110(7) 0.074(5) 0.047(4) 0.002(3) 0.018(4) -0.012(5)
C107 0.083(5) 0.106(6) 0.054(4) 0.005(4) -0.004(4) 0.007(5)
C108 0.071(4) 0.081(5) 0.055(4) -0.008(4) 0.000(3) -0.001(4)
C109 0.043(3) 0.052(3) 0.052(3) -0.001(3) -0.005(2) 0.002(2)
C110 0.048(3) 0.058(4) 0.063(4) -0.002(3) 0.002(3) 0.003(3)
C111 0.062(4) 0.063(4) 0.090(5) -0.007(4) -0.002(4) 0.017(3)
C112 0.060(4) 0.081(5) 0.107(7) -0.018(5) -0.002(4) 0.026(4)
C113 0.060(4) 0.085(5) 0.075(5) -0.004(4) 0.010(4) 0.001(4)
C114 0.055(4) 0.072(4) 0.060(4) -0.004(3) 0.001(3) 0.014(3)

loop_
_atom_type_symbol
_atom_type_description
_atom_type_scat_dispersion_real
_atom_type_scat_dispersion_imag
_atom_type_scat_source
Rh Rh -1.1178 0.9187 'International Tables Vol C Tables 4.2.6.8 and 6.1.1.4'
Ru Ru -1.2594 0.8363 'International Tables Vol C Tables 4.2.6.8 and 6.1.1.4'
S S 0.1246 0.1234 'International Tables Vol C Tables 4.2.6.8 and 6.1.1.4'
P P 0.1023 0.0942 'International Tables Vol C Tables 4.2.6.8 and 6.1.1.4'
Si Si 0.0817 0.0704 'International Tables Vol C Tables 4.2.6.8 and 6.1.1.4'
C C 0.0033 0.0016 'International Tables Vol C Tables 4.2.6.8 and 6.1.1.4'
H H 0.0000 0.0000 'International Tables Vol C Tables 4.2.6.8 and 6.1.1.4'

loop_
_geom_angle_atom_site_label_1
_geom_angle_atom_site_label_2
_geom_angle_atom_site_label_3
_geom_angle
C14 Rh1 C13 38.3(4)
C14 Rh1 C12 62.6(3)
C13 Rh1 C12 36.4(3)
C14 Rh1 C15 37.5(4)
C13 Rh1 C15 62.7(3)
C12 Rh1 C15 62.5(4)
C14 Rh1 C16 64.1(4)
C13 Rh1 C16 63.2(3)
C12 Rh1 C16 38.1(4)
C15 Rh1 C16 38.3(4)
C14 Rh1 S2 163.4(3)
C13 Rh1 S2 126.2(2)
C12 Rh1 S2 101.1(2)
C15 Rh1 S2 140.1(4)
C16 Rh1 S2 105.9(3)
C14 Rh1 S1 107.1(3)
C13 Rh1 S1 101.6(2)
C12 Rh1 S1 126.9(3)
C15 Rh1 S1 140.3(4)
C16 Rh1 S1 164.4(2)
S2 Rh1 S1 79.29(6)
C14 Rh1 Ru1 140.6(3)
C13 Rh1 Ru1 158.8(2)
C12 Rh1 Ru1 156.7(2)
C15 Rh1 Ru1 132.0(2)
C16 Rh1 Ru1 137.9(2)
S2 Rh1 Ru1 55.79(4)
S1 Rh1 Ru1 57.19(4)
C73 Rh2 C70 64.1(3)
C73 Rh2 C69 38.1(4)
C70 Rh2 C69 38.3(3)
C73 Rh2 C72 38.8(3)
C70 Rh2 C72 64.2(3)
C69 Rh2 C72 64.3(3)
C73 Rh2 C71 64.4(3)
C70 Rh2 C71 37.0(3)
C69 Rh2 C71 63.3(3)
C72 Rh2 C71 39.2(3)
C73 Rh2 S4 97.9(2)
C70 Rh2 S4 151.5(3)
C69 Rh2 S4 114.0(3)
C72 Rh2 S4 116.3(2)
C71 Rh2 S4 155.3(2)
C73 Rh2 S3 145.4(3)
C70 Rh2 S3 103.2(3)
C69 Rh2 S3 111.7(3)
C72 Rh2 S3 164.9(2)
C71 Rh2 S3 125.7(2)
S4 Rh2 S3 78.73(6)
C73 Rh2 Ru2 146.4(2)
C70 Rh2 Ru2 148.3(2)
C69 Rh2 Ru2 164.5(3)
C72 Rh2 Ru2 129.4(2)
C71 Rh2 Ru2 131.2(2)
S4 Rh2 Ru2 55.80(4)
S3 Rh2 Ru2 57.09(4)
C1 Ru1 P1 95.06(18)
C1 Ru1 P2 96.22(18)
P1 Ru1 P2 98.58(6)
C1 Ru1 S2 86.82(18)
P1 Ru1 S2 161.09(6)
P2 Ru1 S2 99.92(6)
C1 Ru1 S1 156.21(18)
P1 Ru1 S1 96.27(6)
P2 Ru1 S1 102.67(6)
S2 Ru1 S1 75.87(6)
C1 Ru1 Rh1 103.07(18)
P1 Ru1 Rh1 107.99(5)
P2 Ru1 Rh1 145.31(4)
S2 Ru1 Rh1 53.47(4)
S1 Ru1 Rh1 53.45(4)
C58 Ru2 P3 94.43(19)
C58 Ru2 P4 96.02(18)
P3 Ru2 P4 99.04(6)
C58 Ru2 S4 86.79(19)
P3 Ru2 S4 161.24(6)
P4 Ru2 S4 99.44(6)
C58 Ru2 S3 155.14(19)
P3 Ru2 S3 97.29(6)
P4 Ru2 S3 103.65(6)
S4 Ru2 S3 75.22(6)
C58 Ru2 Rh2 102.07(18)
P3 Ru2 Rh2 108.40(4)
P4 Ru2 Rh2 145.55(4)
S4 Ru2 Rh2 53.26(4)
S3 Ru2 Rh2 53.36(4)
C6 S1 Rh1 96.5(2)
C6 S1 Ru1 103.8(2)
Rh1 S1 Ru1 69.36(4)
C11 S2 Rh1 97.3(3)
C11 S2 Ru1 104.7(2)
Rh1 S2 Ru1 70.73(5)
C63 S3 Rh2 97.4(3)
C63 S3 Ru2 102.8(3)
Rh2 S3 Ru2 69.55(5)
C68 S4 Rh2 98.8(3)
C68 S4 Ru2 105.3(2)
Rh2 S4 Ru2 70.94(5)
C28 P1 C22 101.9(3)
C28 P1 C34 102.4(3)
C22 P1 C34 98.1(3)
C28 P1 Ru1 111.3(2)
C22 P1 Ru1 118.9(2)
C34 P1 Ru1 121.4(2)
C40 P2 C52 104.0(3)
C40 P2 C46 103.7(3)
C52 P2 C46 94.2(3)
C40 P2 Ru1 112.17(19)
C52 P2 Ru1 112.83(19)
C46 P2 Ru1 126.7(2)
C79 P3 C91 101.3(3)
C79 P3 C85 98.5(3)
C91 P3 C85 102.0(3)
C79 P3 Ru2 118.5(2)
C91 P3 Ru2 112.0(2)
C85 P3 Ru2 121.44(19)
C109 P4 C103 102.3(3)
C109 P4 C97 104.7(3)
C103 P4 C97 95.4(3)
C109 P4 Ru2 112.59(19)
C103 P4 Ru2 126.0(2)
C97 P4 Ru2 113.0(2)
C2 Si1 C5 110.8(5)
C2 Si1 C3 107.8(6)
C5 Si1 C3 107.7(8)
C2 Si1 C4 107.3(8)
C5 Si1 C4 117.9(10)
C3 Si1 C4 104.7(12)
C59 Si2 C60 109.4(5)
C59 Si2 C61 111.0(5)
C60 Si2 C61 107.1(8)
C59 Si2 C62 112.6(5)
C60 Si2 C62 109.8(7)
C61 Si2 C62 106.7(7)
C2 C1 Ru1 169.6(6)
C1 C2 Si1 171.0(7)
Si1 C3 H3A 109.5
Si1 C3 H3B 109.5
H3A C3 H3B 109.5
Si1 C3 H3C 109.5
H3A C3 H3C 109.5
H3B C3 H3C 109.5
Si1 C4 H4A 109.5
Si1 C4 H4B 109.5
H4A C4 H4B 109.5
Si1 C4 H4C 109.5
H4A C4 H4C 109.5
H4B C4 H4C 109.5
Si1 C5 H5A 109.5
Si1 C5 H5B 109.5
H5A C5 H5B 109.5
Si1 C5 H5C 109.5
H5A C5 H5C 109.5
H5B C5 H5C 109.5
C7 C6 C11 120.0(7)
C7 C6 S1 123.0(6)
C11 C6 S1 117.0(5)
C6 C7 C8 118.4(8)
C6 C7 H7 120.8
C8 C7 H7 120.8
C9 C8 C7 121.3(8)
C9 C8 H8 119.3
C7 C8 H8 119.3
C8 C9 C10 121.2(8)
C8 C9 H9 119.4
C10 C9 H9 119.4
C11 C10 C9 119.5(8)
C11 C10 H10 120.2
C9 C10 H10 120.2
C10 C11 C6 119.4(7)
C10 C11 S2 123.4(6)
C6 C11 S2 117.1(5)
C13 C12 C16 110.5(8)
C13 C12 C17 124.0(12)
C16 C12 C17 125.5(12)
C13 C12 Rh1 71.4(4)
C16 C12 Rh1 71.7(5)
C17 C12 Rh1 124.7(6)
C12 C13 C14 108.7(8)
C12 C13 C18 127.8(11)
C14 C13 C18 123.3(11)
C12 C13 Rh1 72.3(5)
C14 C13 Rh1 70.5(4)
C18 C13 Rh1 126.2(6)
C15 C14 C13 107.2(9)
C15 C14 C19 124.2(15)
C13 C14 C19 128.1(14)
C15 C14 Rh1 72.7(6)
C13 C14 Rh1 71.3(5)
C19 C14 Rh1 127.5(7)
C14 C15 C16 109.0(9)
C14 C15 C20 124.9(17)
C16 C15 C20 126.1(16)
C14 C15 Rh1 69.8(5)
C16 C15 Rh1 71.1(5)
C20 C15 Rh1 125.7(7)
C12 C16 C15 104.5(8)
C12 C16 C21 125.1(14)
C15 C16 C21 130.3(13)
C12 C16 Rh1 70.2(4)
C15 C16 Rh1 70.7(5)
C21 C16 Rh1 125.6(7)
C12 C17 H17A 109.5
C12 C17 H17B 109.5
H17A C17 H17B 109.5
C12 C17 H17C 109.5
H17A C17 H17C 109.5
H17B C17 H17C 109.5
C13 C18 H18A 109.5
C13 C18 H18B 109.5
H18A C18 H18B 109.5
C13 C18 H18C 109.5
H18A C18 H18C 109.5
H18B C18 H18C 109.5
C14 C19 H19A 109.5
C14 C19 H19B 109.5
H19A C19 H19B 109.5
C14 C19 H19C 109.5
H19A C19 H19C 109.5
H19B C19 H19C 109.5
C15 C20 H20A 109.5
C15 C20 H20B 109.5
H20A C20 H20B 109.5
C15 C20 H20C 109.5
H20A C20 H20C 109.5
H20B C20 H20C 109.5
C16 C21 H21A 109.5
C16 C21 H21B 109.5
H21A C21 H21B 109.5
C16 C21 H21C 109.5
H21A C21 H21C 109.5
H21B C21 H21C 109.5
C27 C22 C23 118.1(6)
C27 C22 P1 121.8(5)
C23 C22 P1 120.0(6)
C22 C23 C24 120.4(8)
C22 C23 H23 119.8
C24 C23 H23 119.8
C25 C24 C23 121.0(8)
C25 C24 H24 119.5
C23 C24 H24 119.5
C24 C25 C26 120.9(7)
C24 C25 H25 119.6
C26 C25 H25 119.6
C25 C26 C27 119.5(8)
C25 C26 H26 120.3
C27 C26 H26 120.3
C22 C27 C26 120.0(7)
C22 C27 H27 120.0
C26 C27 H27 120.0
C33 C28 C29 116.3(7)
C33 C28 P1 120.3(6)
C29 C28 P1 123.2(6)
C28 C29 C30 120.0(8)
C28 C29 H29 120.0
C30 C29 H29 120.0
C31 C30 C29 122.4(9)
C31 C30 H30 118.8
C29 C30 H30 118.8
C30 C31 C32 117.8(8)
C30 C31 H31 121.1
C32 C31 H31 121.1
C33 C32 C31 121.5(9)
C33 C32 H32 119.3
C31 C32 H32 119.3
C28 C33 C32 121.8(8)
C28 C33 H33 119.1
C32 C33 H33 119.1
C35 C34 C39 117.2(7)
C35 C34 P1 117.0(6)
C39 C34 P1 125.8(6)
C34 C35 C36 121.7(9)
C34 C35 H35 119.2
C36 C35 H35 119.2
C35 C36 C37 118.7(10)
C35 C36 H36 120.6
C37 C36 H36 120.6
C38 C37 C36 121.4(9)
C38 C37 H37 119.3
C36 C37 H37 119.3
C37 C38 C39 120.5(9)
C37 C38 H38 119.8
C39 C38 H38 119.8
C38 C39 C34 120.5(9)
C38 C39 H39 119.7
C34 C39 H39 119.7
C45 C40 C41 117.6(6)
C45 C40 P2 122.2(5)
C41 C40 P2 119.8(4)
C42 C41 C40 121.1(6)
C42 C41 H41 119.4
C40 C41 H41 119.4
C41 C42 C43 120.8(7)
C41 C42 H42 119.6
C43 C42 H42 119.6
C44 C43 C42 118.4(7)
C44 C43 H43 120.8
C42 C43 H43 120.8
C43 C44 C45 121.8(7)
C43 C44 H44 119.1
C45 C44 H44 119.1
C40 C45 C44 120.1(7)
C40 C45 H45 119.9
C44 C45 H45 119.9
C47 C46 C51 117.6(6)
C47 C46 P2 121.9(5)
C51 C46 P2 120.0(5)
C46 C47 C48 122.9(7)
C46 C47 H47 118.5
C48 C47 H47 118.5
C49 C48 C47 117.5(8)
C49 C48 H48 121.3
C47 C48 H48 121.3
C50 C49 C48 121.4(8)
C50 C49 H49 119.3
C48 C49 H49 119.3
C49 C50 C51 119.9(8)
C49 C50 H50 120.1
C51 C50 H50 120.1
C46 C51 C50 120.7(7)
C46 C51 H51 119.6
C50 C51 H51 119.6
C57 C52 C53 117.6(6)
C57 C52 P2 116.2(5)
C53 C52 P2 126.0(5)
C54 C53 C52 120.4(7)
C54 C53 H53 119.8
C52 C53 H53 119.8
C53 C54 C55 122.5(7)
C53 C54 H54 118.7
C55 C54 H54 118.7
C54 C55 C56 118.4(7)
C54 C55 H55 120.8
C56 C55 H55 120.8
C57 C56 C55 119.5(7)
C57 C56 H56 120.3
C55 C56 H56 120.3
C56 C57 C52 121.6(7)
C56 C57 H57 119.2
C52 C57 H57 119.2
C59 C58 Ru2 168.7(6)
C58 C59 Si2 173.1(7)
Si2 C60 H60A 109.5
Si2 C60 H60B 109.5
H60A C60 H60B 109.5
Si2 C60 H60C 109.5
H60A C60 H60C 109.5
H60B C60 H60C 109.5
Si2 C61 H61A 109.5
Si2 C61 H61B 109.5
H61A C61 H61B 109.5
Si2 C61 H61C 109.5
H61A C61 H61C 109.5
H61B C61 H61C 109.5
Si2 C62 H62A 109.5
Si2 C62 H62B 109.5
H62A C62 H62B 109.5
Si2 C62 H62C 109.5
H62A C62 H62C 109.5
H62B C62 H62C 109.5
C68 C63 C64 118.2(8)
C68 C63 S3 117.9(5)
C64 C63 S3 123.7(7)
C65 C64 C63 120.1(10)
C65 C64 H64 120.0
C63 C64 H64 120.0
C64 C65 C66 121.5(9)
C64 C65 H65 119.2
C66 C65 H65 119.2
C65 C66 C67 119.1(9)
C65 C66 H66 120.5
C67 C66 H66 120.5
C68 C67 C66 118.6(9)
C68 C67 H67 120.7
C66 C67 H67 120.7
C67 C68 C63 122.4(7)
C67 C68 S4 121.7(7)
C63 C68 S4 115.8(5)
C70 C69 C73 108.5(9)
C70 C69 C74 126.2(10)
C73 C69 C74 125.4(10)
C70 C69 Rh2 71.5(5)
C73 C69 Rh2 70.7(5)
C74 C69 Rh2 124.0(7)
C71 C70 C69 108.7(8)
C71 C70 C75 125.3(10)
C69 C70 C75 125.8(11)
C71 C70 Rh2 72.1(5)
C69 C70 Rh2 70.2(5)
C75 C70 Rh2 127.6(7)
C70 C71 C76 126.4(9)
C70 C71 C72 108.3(8)
C76 C71 C72 125.2(10)
C70 C71 Rh2 70.9(5)
C76 C71 Rh2 128.2(6)
C72 C71 Rh2 69.5(4)
C77 C72 C73 125.5(9)
C77 C72 C71 128.1(9)
C73 C72 C71 106.3(7)
C77 C72 Rh2 127.0(6)
C73 C72 Rh2 70.1(4)
C71 C72 Rh2 71.3(5)
C69 C73 C72 108.2(7)
C69 C73 C78 127.1(10)
C72 C73 C78 124.7(9)
C69 C73 Rh2 71.2(5)
C72 C73 Rh2 71.1(4)
C78 C73 Rh2 125.4(6)
C69 C74 H74A 109.5
C69 C74 H74B 109.5
H74A C74 H74B 109.5
C69 C74 H74C 109.5
H74A C74 H74C 109.5
H74B C74 H74C 109.5
C70 C75 H75A 109.5
C70 C75 H75B 109.5
H75A C75 H75B 109.5
C70 C75 H75C 109.5
H75A C75 H75C 109.5
H75B C75 H75C 109.5
C71 C76 H76A 109.5
C71 C76 H76B 109.5
H76A C76 H76B 109.5
C71 C76 H76C 109.5
H76A C76 H76C 109.5
H76B C76 H76C 109.5
C72 C77 H77A 109.5
C72 C77 H77B 109.5
H77A C77 H77B 109.5
C72 C77 H77C 109.5
H77A C77 H77C 109.5
H77B C77 H77C 109.5
C73 C78 H78A 109.5
C73 C78 H78B 109.5
H78A C78 H78B 109.5
C73 C78 H78C 109.5
H78A C78 H78C 109.5
H78B C78 H78C 109.5
C84 C79 C80 117.9(6)
C84 C79 P3 120.0(5)
C80 C79 P3 122.1(5)
C79 C80 C81 121.3(7)
C79 C80 H80 119.4
C81 C80 H80 119.4
C82 C81 C80 119.0(7)
C82 C81 H81 120.5
C80 C81 H81 120.5
C83 C82 C81 121.1(6)
C83 C82 H82 119.5
C81 C82 H82 119.5
C82 C83 C84 119.8(7)
C82 C83 H83 120.1
C84 C83 H83 120.1
C79 C84 C83 121.0(7)
C79 C84 H84 119.5
C83 C84 H84 119.5
C90 C85 C86 118.4(6)
C90 C85 P3 125.2(5)
C86 C85 P3 116.4(4)
C87 C86 C85 121.9(6)
C87 C86 H86 119.0
C85 C86 H86 119.0
C86 C87 C88 119.1(7)
C86 C87 H87 120.4
C88 C87 H87 120.4
C89 C88 C87 120.4(7)
C89 C88 H88 119.8
C87 C88 H88 119.8
C88 C89 C90 120.5(7)
C88 C89 H89 119.8
C90 C89 H89 119.8
C85 C90 C89 119.6(7)
C85 C90 H90 120.2
C89 C90 H90 120.2
C92 C91 C96 118.3(6)
C92 C91 P3 119.1(5)
C96 C91 P3 122.4(5)
C91 C92 C93 121.4(7)
C91 C92 H92 119.3
C93 C92 H92 119.3
C92 C93 C94 120.7(8)
C92 C93 H93 119.6
C94 C93 H93 119.6
C95 C94 C93 119.7(8)
C95 C94 H94 120.1
C93 C94 H94 120.1
C94 C95 C96 120.1(8)
C94 C95 H95 119.9
C96 C95 H95 119.9
C91 C96 C95 119.7(7)
C91 C96 H96 120.2
C95 C96 H96 120.2
C102 C97 C98 118.4(6)
C102 C97 P4 115.5(5)
C98 C97 P4 126.0(5)
C99 C98 C97 120.9(7)
C99 C98 H98 119.5
C97 C98 H98 119.5
C98 C99 C100 121.0(7)
C98 C99 H99 119.5
C100 C99 H99 119.5
C101 C100 C99 119.3(7)
C101 C100 H100 120.3
C99 C100 H100 120.3
C100 C101 C102 119.5(8)
C100 C101 H101 120.3
C102 C101 H101 120.3
C97 C102 C101 120.8(7)
C97 C102 H102 119.6
C101 C102 H102 119.6
C104 C103 C108 118.3(6)
C104 C103 P4 120.8(5)
C108 C103 P4 120.4(5)
C103 C104 C105 119.6(7)
C103 C104 H104 120.2
C105 C104 H104 120.2
C106 C105 C104 121.6(7)
C106 C105 H105 119.2
C104 C105 H105 119.2
C105 C106 C107 120.3(7)
C105 C106 H106 119.9
C107 C106 H106 119.9
C106 C107 C108 119.7(8)
C106 C107 H107 120.2
C108 C107 H107 120.2
C107 C108 C103 120.4(7)
C107 C108 H108 119.8
C103 C108 H108 119.8
C110 C109 C114 117.4(6)
C110 C109 P4 122.6(5)
C114 C109 P4 119.1(5)
C111 C110 C109 121.8(7)
C111 C110 H110 119.1
C109 C110 H110 119.1
C110 C111 C112 119.7(8)
C110 C111 H111 120.1
C112 C111 H111 120.1
C111 C112 C113 119.6(7)
C111 C112 H112 120.2
C113 C112 H112 120.2
C114 C113 C112 120.6(8)
C114 C113 H113 119.7
C112 C113 H113 119.7
C113 C114 C109 120.7(7)
C113 C114 H114 119.7
C109 C114 H114 119.7

loop_
_geom_bond_atom_site_label_1
_geom_bond_atom_site_label_2
_geom_bond_distance
Rh1 C14 2.167(8)
Rh1 C13 2.178(7)
Rh1 C12 2.189(7)
Rh1 C15 2.203(9)
Rh1 C16 2.208(8)
Rh1 S2 2.3587(18)
Rh1 S1 2.3785(16)
Rh1 Ru1 2.7708(7)
Rh2 C73 2.183(7)
Rh2 C70 2.207(8)
Rh2 C69 2.190(8)
Rh2 C72 2.196(7)
Rh2 C71 2.221(8)
Rh2 S4 2.3489(18)
Rh2 S3 2.3724(18)
Rh2 Ru2 2.7703(7)
Ru1 C1 2.004(6)
Ru1 P1 2.3070(16)
Ru1 P2 2.3233(16)
Ru1 S2 2.4275(16)
Ru1 S1 2.4886(17)
Ru2 C58 1.978(7)
Ru2 P3 2.3088(16)
Ru2 P4 2.3288(15)
Ru2 S4 2.4241(17)
Ru2 S3 2.4821(17)
S1 C6 1.778(7)
S2 C11 1.779(7)
S3 C63 1.787(8)
S4 C68 1.778(8)
P1 C28 1.834(7)
P1 C22 1.830(7)
P1 C34 1.842(7)
P2 C40 1.829(6)
P2 C52 1.848(6)
P2 C46 1.857(6)
P3 C79 1.832(6)
P3 C91 1.835(7)
P3 C85 1.848(6)
P4 C109 1.832(6)
P4 C103 1.852(7)
P4 C97 1.857(6)
Si1 C2 1.806(8)
Si1 C5 1.854(13)
Si1 C3 1.914(17)
Si1 C4 1.96(2)
Si2 C59 1.802(7)
Si2 C60 1.851(11)
Si2 C61 1.858(11)
Si2 C62 1.866(11)
C1 C2 1.221(10)
C3 H3A 0.9600
C3 H3B 0.9600
C3 H3C 0.9600
C4 H4A 0.9600
C4 H4B 0.9600
C4 H4C 0.9600
C5 H5A 0.9600
C5 H5B 0.9600
C5 H5C 0.9600
C6 C7 1.394(9)
C6 C11 1.405(10)
C7 C8 1.412(12)
C7 H7 0.9300
C8 C9 1.330(13)
C8 H8 0.9300
C9 C10 1.394(11)
C9 H9 0.9300
C10 C11 1.392(10)
C10 H10 0.9300
C12 C13 1.362(12)
C12 C16 1.436(14)
C12 C17 1.502(15)
C13 C14 1.423(14)
C13 C18 1.491(13)
C14 C15 1.406(16)
C14 C19 1.461(16)
C15 C16 1.445(17)
C15 C20 1.520(14)
C16 C21 1.497(16)
C17 H17A 0.9600
C17 H17B 0.9600
C17 H17C 0.9600
C18 H18A 0.9600
C18 H18B 0.9600
C18 H18C 0.9600
C19 H19A 0.9600
C19 H19B 0.9600
C19 H19C 0.9600
C20 H20A 0.9600
C20 H20B 0.9600
C20 H20C 0.9600
C21 H21A 0.9600
C21 H21B 0.9600
C21 H21C 0.9600
C22 C27 1.395(10)
C22 C23 1.415(10)
C23 C24 1.386(10)
C23 H23 0.9300
C24 C25 1.347(13)
C24 H24 0.9300
C25 C26 1.383(13)
C25 H25 0.9300
C26 C27 1.421(10)
C26 H26 0.9300
C27 H27 0.9300
C28 C33 1.371(10)
C28 C29 1.400(10)
C29 C30 1.396(12)
C29 H29 0.9300
C30 C31 1.355(14)
C30 H30 0.9300
C31 C32 1.342(13)
C31 H31 0.9300
C32 C33 1.401(11)
C32 H32 0.9300
C33 H33 0.9300
C34 C35 1.380(11)
C34 C39 1.391(10)
C35 C36 1.386(11)
C35 H35 0.9300
C36 C37 1.385(15)
C36 H36 0.9300
C37 C38 1.309(15)
C37 H37 0.9300
C38 C39 1.406(13)
C38 H38 0.9300
C39 H39 0.9300
C40 C45 1.419(8)
C40 C41 1.403(9)
C41 C42 1.399(10)
C41 H41 0.9300
C42 C43 1.405(11)
C42 H42 0.9300
C43 C44 1.373(11)
C43 H43 0.9300
C44 C45 1.407(10)
C44 H44 0.9300
C45 H45 0.9300
C46 C47 1.359(10)
C46 C51 1.390(10)
C47 C48 1.415(10)
C47 H47 0.9300
C48 C49 1.390(14)
C48 H48 0.9300
C49 C50 1.339(13)
C49 H49 0.9300
C50 C51 1.420(10)
C50 H50 0.9300
C51 H51 0.9300
C52 C57 1.402(9)
C52 C53 1.414(9)
C53 C54 1.345(10)
C53 H53 0.9300
C54 C55 1.397(12)
C54 H54 0.9300
C55 C56 1.396(12)
C55 H55 0.9300
C56 C57 1.390(10)
C56 H56 0.9300
C57 H57 0.9300
C58 C59 1.231(9)
C60 H60A 0.9600
C60 H60B 0.9600
C60 H60C 0.9600
C61 H61A 0.9600
C61 H61B 0.9600
C61 H61C 0.9600
C62 H62A 0.9600
C62 H62B 0.9600
C62 H62C 0.9600
C63 C68 1.384(11)
C63 C64 1.408(11)
C64 C65 1.371(15)
C64 H64 0.9300
C65 C66 1.383(16)
C65 H65 0.9300
C66 C67 1.419(14)
C66 H66 0.9300
C67 C68 1.380(11)
C67 H67 0.9300
C69 C70 1.443(13)
C69 C73 1.429(14)
C69 C74 1.497(15)
C70 C71 1.406(13)
C70 C75 1.452(14)
C71 C76 1.481(13)
C71 C72 1.482(12)
C72 C77 1.463(13)
C72 C73 1.453(13)
C73 C78 1.504(12)
C74 H74A 0.9600
C74 H74B 0.9600
C74 H74C 0.9600
C75 H75A 0.9600
C75 H75B 0.9600
C75 H75C 0.9600
C76 H76A 0.9600
C76 H76B 0.9600
C76 H76C 0.9600
C77 H77A 0.9600
C77 H77B 0.9600
C77 H77C 0.9600
C78 H78A 0.9600
C78 H78B 0.9600
C78 H78C 0.9600
C79 C84 1.399(10)
C79 C80 1.381(9)
C80 C81 1.406(9)
C80 H80 0.9300
C81 C82 1.388(12)
C81 H81 0.9300
C82 C83 1.351(12)
C82 H82 0.9300
C83 C84 1.404(10)
C83 H83 0.9300
C84 H84 0.9300
C85 C90 1.391(9)
C85 C86 1.381(9)
C86 C87 1.398(10)
C86 H86 0.9300
C87 C88 1.379(11)
C87 H87 0.9300
C88 C89 1.363(12)
C88 H88 0.9300
C89 C90 1.423(11)
C89 H89 0.9300
C90 H90 0.9300
C91 C92 1.389(9)
C91 C96 1.393(9)
C92 C93 1.374(11)
C92 H92 0.9300
C93 C94 1.384(13)
C93 H93 0.9300
C94 C95 1.361(13)
C94 H94 0.9300
C95 C96 1.432(11)
C95 H95 0.9300
C96 H96 0.9300
C97 C102 1.399(10)
C97 C98 1.387(9)
C98 C99 1.384(11)
C98 H98 0.9300
C99 C100 1.377(13)
C99 H99 0.9300
C100 C101 1.399(12)
C100 H100 0.9300
C101 C102 1.401(10)
C101 H101 0.9300
C102 H102 0.9300
C103 C104 1.385(9)
C103 C108 1.405(10)
C104 C105 1.391(10)
C104 H104 0.9300
C105 C106 1.350(12)
C105 H105 0.9300
C106 C107 1.370(12)
C106 H106 0.9300
C107 C108 1.393(11)
C107 H107 0.9300
C108 H108 0.9300
C109 C110 1.399(9)
C109 C114 1.394(10)
C110 C111 1.369(10)
C110 H110 0.9300
C111 C112 1.388(13)
C111 H111 0.9300
C112 C113 1.377(13)
C112 H112 0.9300
C113 C114 1.382(10)
C113 H113 0.9300
C114 H114 0.9300

loop_
_geom_torsion_atom_site_label_1
_geom_torsion_atom_site_label_2
_geom_torsion_atom_site_label_3
_geom_torsion_atom_site_label_4
_geom_torsion
C14 Rh1 Ru1 C1 -107.8(6)
C13 Rh1 Ru1 C1 178.7(7)
C12 Rh1 Ru1 C1 67.7(7)
C15 Rh1 Ru1 C1 -53.6(6)
C16 Rh1 Ru1 C1 1.0(6)
S2 Rh1 Ru1 C1 75.95(18)
S1 Rh1 Ru1 C1 175.79(18)
C14 Rh1 Ru1 P1 -7.9(5)
C13 Rh1 Ru1 P1 -81.5(7)
C12 Rh1 Ru1 P1 167.5(7)
C15 Rh1 Ru1 P1 46.2(6)
C16 Rh1 Ru1 P1 100.8(5)
S2 Rh1 Ru1 P1 175.77(7)
S1 Rh1 Ru1 P1 -84.39(7)
C14 Rh1 Ru1 P2 130.2(5)
C13 Rh1 Ru1 P2 56.6(7)
C12 Rh1 Ru1 P2 -54.3(7)
C15 Rh1 Ru1 P2 -175.6(6)
C16 Rh1 Ru1 P2 -121.1(5)
S2 Rh1 Ru1 P2 -46.09(9)
S1 Rh1 Ru1 P2 53.75(9)
C14 Rh1 Ru1 S2 176.3(5)
C13 Rh1 Ru1 S2 102.7(7)
C12 Rh1 Ru1 S2 -8.3(7)
C15 Rh1 Ru1 S2 -129.5(6)
C16 Rh1 Ru1 S2 -75.0(5)
S1 Rh1 Ru1 S2 99.84(7)
C14 Rh1 Ru1 S1 76.5(5)
C13 Rh1 Ru1 S1 2.9(7)
C12 Rh1 Ru1 S1 -108.1(7)
C15 Rh1 Ru1 S1 130.6(6)
C16 Rh1 Ru1 S1 -174.8(5)
S2 Rh1 Ru1 S1 -99.84(7)
C73 Rh2 Ru2 C58 32.9(5)
C70 Rh2 Ru2 C58 -126.2(6)
C69 Rh2 Ru2 C58 129.1(10)
C72 Rh2 Ru2 C58 -21.1(3)
C71 Rh2 Ru2 C58 -73.3(4)
S4 Rh2 Ru2 C58 76.64(19)
S3 Rh2 Ru2 C58 175.75(19)
C73 Rh2 Ru2 P3 131.8(5)
C70 Rh2 Ru2 P3 -27.4(5)
C69 Rh2 Ru2 P3 -132.1(10)
C72 Rh2 Ru2 P3 77.7(3)
C71 Rh2 Ru2 P3 25.6(3)
S4 Rh2 Ru2 P3 175.52(7)
S3 Rh2 Ru2 P3 -85.37(7)
C73 Rh2 Ru2 P4 -87.2(5)
C70 Rh2 Ru2 P4 113.7(5)
C69 Rh2 Ru2 P4 9.0(10)
C72 Rh2 Ru2 P4 -141.2(3)
C71 Rh2 Ru2 P4 166.6(3)
S4 Rh2 Ru2 P4 -43.45(9)
S3 Rh2 Ru2 P4 55.67(9)
C73 Rh2 Ru2 S4 -43.7(5)
C70 Rh2 Ru2 S4 157.1(5)
C69 Rh2 Ru2 S4 52.4(10)
C72 Rh2 Ru2 S4 -97.8(3)
C71 Rh2 Ru2 S4 -149.9(3)
S3 Rh2 Ru2 S4 99.11(8)
C73 Rh2 Ru2 S3 -142.8(5)
C70 Rh2 Ru2 S3 58.0(5)
C69 Rh2 Ru2 S3 -46.7(10)
C72 Rh2 Ru2 S3 163.1(3)
C71 Rh2 Ru2 S3 111.0(3)
S4 Rh2 Ru2 S3 -99.11(8)
C14 Rh1 S1 C6 117.9(4)
C13 Rh1 S1 C6 78.8(3)
C12 Rh1 S1 C6 49.7(4)
C15 Rh1 S1 C6 139.7(4)
C16 Rh1 S1 C6 64.7(13)
S2 Rh1 S1 C6 -46.3(2)
Ru1 Rh1 S1 C6 -102.3(2)
C14 Rh1 S1 Ru1 -139.8(3)
C13 Rh1 S1 Ru1 -178.9(2)
C12 Rh1 S1 Ru1 152.0(3)
C15 Rh1 S1 Ru1 -118.0(4)
C16 Rh1 S1 Ru1 167.0(13)
S2 Rh1 S1 Ru1 56.03(5)
C1 Ru1 S1 C6 81.7(5)
P1 Ru1 S1 C6 -160.4(2)
P2 Ru1 S1 C6 -60.1(2)
S2 Ru1 S1 C6 37.1(2)
Rh1 Ru1 S1 C6 91.9(2)
C1 Ru1 S1 Rh1 -10.2(4)
P1 Ru1 S1 Rh1 107.78(5)
P2 Ru1 S1 Rh1 -151.94(5)
S2 Ru1 S1 Rh1 -54.73(5)
C14 Rh1 S2 C11 -68.7(12)
C13 Rh1 S2 C11 -51.1(4)
C12 Rh1 S2 C11 -80.3(3)
C15 Rh1 S2 C11 -140.3(4)
C16 Rh1 S2 C11 -119.2(4)
S1 Rh1 S2 C11 45.6(2)
Ru1 Rh1 S2 C11 103.0(2)
C14 Rh1 S2 Ru1 -171.7(12)
C13 Rh1 S2 Ru1 -154.1(3)
C12 Rh1 S2 Ru1 176.7(3)
C15 Rh1 S2 Ru1 116.6(4)
C16 Rh1 S2 Ru1 137.7(3)
S1 Rh1 S2 Ru1 -57.44(5)
C1 Ru1 S2 C11 158.4(3)
P1 Ru1 S2 C11 -105.3(3)
P2 Ru1 S2 C11 62.6(3)
S1 Ru1 S2 C11 -38.1(3)
Rh1 Ru1 S2 C11 -92.8(3)
C1 Ru1 S2 Rh1 -108.84(18)
P1 Ru1 S2 Rh1 -12.5(2)
P2 Ru1 S2 Rh1 155.40(5)
S1 Ru1 S2 Rh1 54.71(5)
C73 Rh2 S3 C63 43.0(5)
C70 Rh2 S3 C63 106.3(4)
C69 Rh2 S3 C63 67.0(4)
C72 Rh2 S3 C63 138.7(9)
C71 Rh2 S3 C63 139.0(4)
S4 Rh2 S3 C63 -44.5(3)
Ru2 Rh2 S3 C63 -100.9(3)
C73 Rh2 S3 Ru2 143.9(4)
C70 Rh2 S3 Ru2 -152.8(3)
C69 Rh2 S3 Ru2 167.9(3)
C72 Rh2 S3 Ru2 -120.4(9)
C71 Rh2 S3 Ru2 -120.0(3)
S4 Rh2 S3 Ru2 56.38(5)
C58 Ru2 S3 C63 83.3(5)
P3 Ru2 S3 C63 -159.2(3)
P4 Ru2 S3 C63 -58.0(3)
S4 Ru2 S3 C63 38.3(3)
Rh2 Ru2 S3 C63 93.2(3)
C58 Ru2 S3 Rh2 -9.9(4)
P3 Ru2 S3 Rh2 107.54(5)
P4 Ru2 S3 Rh2 -151.27(5)
S4 Ru2 S3 Rh2 -54.92(5)
C73 Rh2 S4 C68 -99.5(4)
C70 Rh2 S4 C68 -51.5(6)
C69 Rh2 S4 C68 -63.4(4)
C72 Rh2 S4 C68 -135.4(3)
C71 Rh2 S4 C68 -141.4(6)
S3 Rh2 S4 C68 45.6(2)
Ru2 Rh2 S4 C68 103.2(2)
C73 Rh2 S4 Ru2 157.3(3)
C70 Rh2 S4 Ru2 -154.7(5)
C69 Rh2 S4 Ru2 -166.6(3)
C72 Rh2 S4 Ru2 121.4(3)
C71 Rh2 S4 Ru2 115.3(6)
S3 Rh2 S4 Ru2 -57.70(5)
C58 Ru2 S4 C68 158.2(3)
P3 Ru2 S4 C68 -107.5(3)
P4 Ru2 S4 C68 62.6(3)
S3 Ru2 S4 C68 -39.1(3)
Rh2 Ru2 S4 C68 -94.2(3)
C58 Ru2 S4 Rh2 -107.65(18)
P3 Ru2 S4 Rh2 -13.3(2)
P4 Ru2 S4 Rh2 156.77(5)
S3 Ru2 S4 Rh2 55.02(5)
C1 Ru1 P1 C28 162.6(3)
P2 Ru1 P1 C28 -100.3(2)
S2 Ru1 P1 C28 67.6(3)
S1 Ru1 P1 C28 3.6(2)
Rh1 Ru1 P1 C28 57.1(2)
C1 Ru1 P1 C22 44.7(3)
P2 Ru1 P1 C22 141.8(3)
S2 Ru1 P1 C22 -50.3(3)
S1 Ru1 P1 C22 -114.3(3)
Rh1 Ru1 P1 C22 -60.8(3)
C1 Ru1 P1 C34 -76.9(3)
P2 Ru1 P1 C34 20.2(3)
S2 Ru1 P1 C34 -171.8(3)
S1 Ru1 P1 C34 124.1(3)
Rh1 Ru1 P1 C34 177.6(3)
C1 Ru1 P2 C40 152.6(3)
P1 Ru1 P2 C40 56.5(2)
S2 Ru1 P2 C40 -119.6(2)
S1 Ru1 P2 C40 -42.0(2)
Rh1 Ru1 P2 C40 -83.6(2)
C1 Ru1 P2 C52 -90.3(3)
P1 Ru1 P2 C52 173.6(2)
S2 Ru1 P2 C52 -2.5(2)
S1 Ru1 P2 C52 75.1(2)
Rh1 Ru1 P2 C52 33.5(2)
C1 Ru1 P2 C46 24.1(3)
P1 Ru1 P2 C46 -72.0(3)
S2 Ru1 P2 C46 111.9(3)
S1 Ru1 P2 C46 -170.5(3)
Rh1 Ru1 P2 C46 147.9(2)
C58 Ru2 P3 C79 41.1(3)
P4 Ru2 P3 C79 137.9(2)
S4 Ru2 P3 C79 -52.0(3)
S3 Ru2 P3 C79 -117.0(2)
Rh2 Ru2 P3 C79 -63.2(2)
C58 Ru2 P3 C91 158.4(3)
P4 Ru2 P3 C91 -104.8(2)
S4 Ru2 P3 C91 65.3(3)
S3 Ru2 P3 C91 0.4(2)
Rh2 Ru2 P3 C91 54.1(2)
C58 Ru2 P3 C85 -80.9(3)
P4 Ru2 P3 C85 15.9(2)
S4 Ru2 P3 C85 -173.9(3)
S3 Ru2 P3 C85 121.1(2)
Rh2 Ru2 P3 C85 174.8(2)
C58 Ru2 P4 C109 151.3(3)
P3 Ru2 P4 C109 55.8(2)
S4 Ru2 P4 C109 -121.0(2)
S3 Ru2 P4 C109 -44.0(2)
Rh2 Ru2 P4 C109 -87.0(2)
C58 Ru2 P4 C103 25.3(3)
P3 Ru2 P4 C103 -70.1(2)
S4 Ru2 P4 C103 113.1(2)
S3 Ru2 P4 C103 -170.0(2)
Rh2 Ru2 P4 C103 147.0(2)
C58 Ru2 P4 C97 -90.4(3)
P3 Ru2 P4 C97 174.2(2)
S4 Ru2 P4 C97 -2.6(2)
S3 Ru2 P4 C97 74.3(2)
Rh2 Ru2 P4 C97 31.3(2)
P1 Ru1 C1 C2 -114(3)
P2 Ru1 C1 C2 147(3)
S2 Ru1 C1 C2 47(3)
S1 Ru1 C1 C2 4(4)
Rh1 Ru1 C1 C2 -4(3)
Ru1 C1 C2 Si1 -1(8)
C5 Si1 C2 C1 55(5)
C3 Si1 C2 C1 -62(5)
C4 Si1 C2 C1 -175(5)
Rh1 S1 C6 C7 -139.5(6)
Ru1 S1 C6 C7 150.2(5)
Rh1 S1 C6 C11 39.6(5)
Ru1 S1 C6 C11 -30.7(5)
C11 C6 C7 C8 0.7(10)
S1 C6 C7 C8 179.7(6)
C6 C7 C8 C9 0.6(12)
C7 C8 C9 C10 -1.5(13)
C8 C9 C10 C11 1.2(12)
C9 C10 C11 C6 0.1(11)
C9 C10 C11 S2 -177.9(6)
C7 C6 C11 C10 -1.0(10)
S1 C6 C11 C10 179.9(5)
C7 C6 C11 S2 177.2(5)
S1 C6 C11 S2 -2.0(7)
Rh1 S2 C11 C10 140.8(6)
Ru1 S2 C11 C10 -147.2(6)
Rh1 S2 C11 C6 -37.2(5)
Ru1 S2 C11 C6 34.7(5)
C14 Rh1 C12 C13 -37.9(6)
C15 Rh1 C12 C13 -80.4(7)
C16 Rh1 C12 C13 -120.0(8)
S2 Rh1 C12 C13 138.4(5)
S1 Rh1 C12 C13 53.5(6)
Ru1 Rh1 C12 C13 145.3(5)
C14 Rh1 C12 C16 82.1(7)
C13 Rh1 C12 C16 120.0(8)
C15 Rh1 C12 C16 39.6(6)
S2 Rh1 C12 C16 -101.6(6)
S1 Rh1 C12 C16 173.5(5)
Ru1 Rh1 C12 C16 -94.7(8)
C14 Rh1 C12 C17 -157.0(13)
C13 Rh1 C12 C17 -119.0(14)
C15 Rh1 C12 C17 160.5(14)
C16 Rh1 C12 C17 120.9(14)
S2 Rh1 C12 C17 19.3(12)
S1 Rh1 C12 C17 -65.6(12)
Ru1 Rh1 C12 C17 26.3(16)
C16 C12 C13 C14 0.1(9)
C17 C12 C13 C14 -178.8(8)
Rh1 C12 C13 C14 61.4(5)
C16 C12 C13 C18 176.3(9)
C17 C12 C13 C18 -2.6(14)
Rh1 C12 C13 C18 -122.4(9)
C16 C12 C13 Rh1 -61.3(6)
C17 C12 C13 Rh1 119.9(8)
C14 Rh1 C13 C12 118.1(8)
C15 Rh1 C13 C12 79.9(7)
C16 Rh1 C13 C12 36.8(6)
S2 Rh1 C13 C12 -53.9(6)
S1 Rh1 C13 C12 -139.0(5)
Ru1 Rh1 C13 C12 -141.5(6)
C12 Rh1 C13 C14 -118.1(8)
C15 Rh1 C13 C14 -38.2(6)
C16 Rh1 C13 C14 -81.3(7)
S2 Rh1 C13 C14 -172.0(5)
S1 Rh1 C13 C14 102.9(5)
Ru1 Rh1 C13 C14 100.4(7)
C14 Rh1 C13 C18 -117.6(14)
C12 Rh1 C13 C18 124.3(13)
C15 Rh1 C13 C18 -155.7(13)
C16 Rh1 C13 C18 161.1(13)
S2 Rh1 C13 C18 70.5(12)
S1 Rh1 C13 C18 -14.7(12)
Ru1 Rh1 C13 C18 -17.2(16)
C12 C13 C14 C15 1.7(9)
C18 C13 C14 C15 -174.7(8)
Rh1 C13 C14 C15 64.2(6)
C12 C13 C14 C19 174.1(9)
C18 C13 C14 C19 -2.3(14)
Rh1 C13 C14 C19 -123.4(10)
C12 C13 C14 Rh1 -62.5(6)
C18 C13 C14 Rh1 121.1(8)
C13 Rh1 C14 C15 -115.7(8)
C12 Rh1 C14 C15 -79.6(7)
C16 Rh1 C14 C15 -36.8(6)
S2 Rh1 C14 C15 -92.4(14)
S1 Rh1 C14 C15 157.1(6)
Ru1 Rh1 C14 C15 98.4(7)
C12 Rh1 C14 C13 36.1(5)
C15 Rh1 C14 C13 115.7(8)
C16 Rh1 C14 C13 78.9(6)
S2 Rh1 C14 C13 23.2(15)
S1 Rh1 C14 C13 -87.2(5)
Ru1 Rh1 C14 C13 -146.0(4)
C13 Rh1 C14 C19 124.1(18)
C12 Rh1 C14 C19 160.2(17)
C15 Rh1 C14 C19 -120.2(18)
C16 Rh1 C14 C19 -157.0(17)
S2 Rh1 C14 C19 147.3(13)
S1 Rh1 C14 C19 36.9(16)
Ru1 Rh1 C14 C19 -21.9(19)
C13 C14 C15 C16 -2.8(9)
C19 C14 C15 C16 -175.5(9)
Rh1 C14 C15 C16 60.5(6)
C13 C14 C15 C20 176.5(9)
C19 C14 C15 C20 3.8(15)
Rh1 C14 C15 C20 -120.1(9)
C13 C14 C15 Rh1 -63.3(5)
C19 C14 C15 Rh1 124.0(9)
C13 Rh1 C15 C14 38.9(6)
C12 Rh1 C15 C14 80.1(6)
C16 Rh1 C15 C14 119.5(8)
S2 Rh1 C15 C14 153.6(5)
S1 Rh1 C15 C14 -35.6(8)
Ru1 Rh1 C15 C14 -122.3(5)
C14 Rh1 C15 C16 -119.5(8)
C13 Rh1 C15 C16 -80.6(6)
C12 Rh1 C15 C16 -39.5(5)
S2 Rh1 C15 C16 34.0(7)
S1 Rh1 C15 C16 -155.1(5)
Ru1 Rh1 C15 C16 118.2(5)
C14 Rh1 C15 C20 119(2)
C13 Rh1 C15 C20 158(2)
C12 Rh1 C15 C20 -161(2)
C16 Rh1 C15 C20 -121(2)
S2 Rh1 C15 C20 -87.4(19)
S1 Rh1 C15 C20 83.5(18)
Ru1 Rh1 C15 C20 -3(2)
C13 C12 C16 C15 -1.8(9)
C17 C12 C16 C15 177.1(8)
Rh1 C12 C16 C15 -62.9(5)
C13 C12 C16 C21 -178.7(9)
C17 C12 C16 C21 0.1(14)
Rh1 C12 C16 C21 120.2(10)
C13 C12 C16 Rh1 61.1(6)
C17 C12 C16 Rh1 -120.1(9)
C14 C15 C16 C12 2.8(9)
C20 C15 C16 C12 -176.6(9)
Rh1 C15 C16 C12 62.5(5)
C14 C15 C16 C21 179.5(10)
C20 C15 C16 C21 0.2(16)
Rh1 C15 C16 C21 -120.7(10)
C14 C15 C16 Rh1 -59.7(6)
C20 C15 C16 Rh1 120.9(10)
C14 Rh1 C16 C12 -78.0(6)
C13 Rh1 C16 C12 -35.1(5)
C15 Rh1 C16 C12 -114.1(8)
S2 Rh1 C16 C12 87.8(5)
S1 Rh1 C16 C12 -19.6(17)
Ru1 Rh1 C16 C12 144.0(4)
C14 Rh1 C16 C15 36.1(6)
C13 Rh1 C16 C15 79.0(6)
C12 Rh1 C16 C15 114.1(8)
S2 Rh1 C16 C15 -158.1(5)
S1 Rh1 C16 C15 94.5(15)
Ru1 Rh1 C16 C15 -102.0(6)
C14 Rh1 C16 C21 162.4(16)
C13 Rh1 C16 C21 -154.7(15)
C12 Rh1 C16 C21 -119.6(17)
C15 Rh1 C16 C21 126.3(16)
S2 Rh1 C16 C21 -31.8(14)
S1 Rh1 C16 C21 -139.2(13)
Ru1 Rh1 C16 C21 24.4(17)
C28 P1 C22 C27 -128.0(6)
C34 P1 C22 C27 127.4(7)
Ru1 P1 C22 C27 -5.3(7)
C28 P1 C22 C23 55.0(6)
C34 P1 C22 C23 -49.7(6)
Ru1 P1 C22 C23 177.6(5)
C27 C22 C23 C24 2.7(11)
P1 C22 C23 C24 179.8(6)
C22 C23 C24 C25 -1.5(13)
C23 C24 C25 C26 -0.3(14)
C24 C25 C26 C27 0.9(14)
C23 C22 C27 C26 -2.0(11)
P1 C22 C27 C26 -179.1(6)
C25 C26 C27 C22 0.3(13)
C22 P1 C28 C33 -162.3(6)
C34 P1 C28 C33 -61.2(6)
Ru1 P1 C28 C33 70.0(6)
C22 P1 C28 C29 23.6(7)
C34 P1 C28 C29 124.7(6)
Ru1 P1 C28 C29 -104.1(6)
C33 C28 C29 C30 1.4(11)
P1 C28 C29 C30 175.7(6)
C28 C29 C30 C31 1.1(13)
C29 C30 C31 C32 -2.8(14)
C30 C31 C32 C33 2.0(14)
C29 C28 C33 C32 -2.2(11)
P1 C28 C33 C32 -176.7(6)
C31 C32 C33 C28 0.5(14)
C28 P1 C34 C35 174.8(5)
C22 P1 C34 C35 -81.0(6)
Ru1 P1 C34 C35 50.1(6)
C28 P1 C34 C39 -8.0(8)
C22 P1 C34 C39 96.2(8)
Ru1 P1 C34 C39 -132.7(6)
C39 C34 C35 C36 2.4(11)
P1 C34 C35 C36 179.9(6)
C34 C35 C36 C37 -2.1(12)
C35 C36 C37 C38 1.5(15)
C36 C37 C38 C39 -1.3(15)
C37 C38 C39 C34 1.6(14)
C35 C34 C39 C38 -2.1(12)
P1 C34 C39 C38 -179.4(6)
C52 P2 C40 C45 133.2(5)
C46 P2 C40 C45 35.2(6)
Ru1 P2 C40 C45 -104.6(5)
C52 P2 C40 C41 -55.0(5)
C46 P2 C40 C41 -153.0(5)
Ru1 P2 C40 C41 67.2(5)
C45 C40 C41 C42 -3.4(9)
P2 C40 C41 C42 -175.6(5)
C40 C41 C42 C43 1.4(10)
C41 C42 C43 C44 1.4(11)
C42 C43 C44 C45 -2.1(11)
C41 C40 C45 C44 2.7(9)
P2 C40 C45 C44 174.7(5)
C43 C44 C45 C40 0.0(10)
C40 P2 C46 C47 32.6(6)
C52 P2 C46 C47 -72.9(6)
Ru1 P2 C46 C47 164.4(5)
C40 P2 C46 C51 -156.4(5)
C52 P2 C46 C51 98.0(6)
Ru1 P2 C46 C51 -24.6(6)
C51 C46 C47 C48 1.7(11)
P2 C46 C47 C48 172.9(6)
C46 C47 C48 C49 -1.8(13)
C47 C48 C49 C50 0.4(14)
C48 C49 C50 C51 0.9(15)
C47 C46 C51 C50 -0.4(11)
P2 C46 C51 C50 -171.7(6)
C49 C50 C51 C46 -0.9(13)
C40 P2 C52 C57 -179.6(5)
C46 P2 C52 C57 -74.4(5)
Ru1 P2 C52 C57 58.6(5)
C40 P2 C52 C53 -5.7(6)
C46 P2 C52 C53 99.5(6)
Ru1 P2 C52 C53 -127.6(5)
C57 C52 C53 C54 -1.9(10)
P2 C52 C53 C54 -175.7(6)
C52 C53 C54 C55 1.9(12)
C53 C54 C55 C56 -0.4(13)
C54 C55 C56 C57 -1.0(12)
C55 C56 C57 C52 1.0(12)
C53 C52 C57 C56 0.5(10)
P2 C52 C57 C56 174.9(6)
P3 Ru2 C58 C59 -129(3)
P4 Ru2 C58 C59 132(3)
S4 Ru2 C58 C59 33(3)
S3 Ru2 C58 C59 -11(3)
Rh2 Ru2 C58 C59 -19(3)
Ru2 C58 C59 Si2 -14(8)
C60 Si2 C59 C58 -9(6)
C61 Si2 C59 C58 109(5)
C62 Si2 C59 C58 -132(5)
Rh2 S3 C63 C68 37.2(6)
Ru2 S3 C63 C68 -33.4(6)
Rh2 S3 C63 C64 -147.5(7)
Ru2 S3 C63 C64 141.8(7)
C68 C63 C64 C65 -3.9(14)
S3 C63 C64 C65 -179.1(8)
C63 C64 C65 C66 3.0(17)
C64 C65 C66 C67 -0.3(17)
C65 C66 C67 C68 -1.4(14)
C66 C67 C68 C63 0.4(12)
C66 C67 C68 S4 177.5(7)
C64 C63 C68 C67 2.2(12)
S3 C63 C68 C67 177.7(6)
C64 C63 C68 S4 -175.1(6)
S3 C63 C68 S4 0.5(8)
Rh2 S4 C68 C67 144.2(6)
Ru2 S4 C68 C67 -143.2(6)
Rh2 S4 C68 C63 -38.5(6)
Ru2 S4 C68 C63 34.0(6)
C73 Rh2 C69 C70 -118.1(8)
C72 Rh2 C69 C70 -80.2(6)
C71 Rh2 C69 C70 -36.3(6)
S4 Rh2 C69 C70 170.9(5)
S3 Rh2 C69 C70 83.9(6)
Ru2 Rh2 C69 C70 125.0(9)
C70 Rh2 C69 C73 118.1(8)
C72 Rh2 C69 C73 37.9(5)
C71 Rh2 C69 C73 81.8(6)
S4 Rh2 C69 C73 -71.0(5)
S3 Rh2 C69 C73 -158.0(5)
Ru2 Rh2 C69 C73 -116.9(9)
C73 Rh2 C69 C74 120.2(12)
C70 Rh2 C69 C74 -121.6(12)
C72 Rh2 C69 C74 158.1(11)
C71 Rh2 C69 C74 -158.0(11)
S4 Rh2 C69 C74 49.2(10)
S3 Rh2 C69 C74 -37.8(10)
Ru2 Rh2 C69 C74 3.3(17)
C73 C69 C70 C71 0.8(9)
C74 C69 C70 C71 -178.9(9)
Rh2 C69 C70 C71 62.1(6)
C73 C69 C70 C75 176.0(9)
C74 C69 C70 C75 -3.7(15)
Rh2 C69 C70 C75 -122.7(10)
C73 C69 C70 Rh2 -61.3(6)
C74 C69 C70 Rh2 119.0(10)
C73 Rh2 C70 C71 -81.2(6)
C69 Rh2 C70 C71 -118.4(8)
C72 Rh2 C70 C71 -37.9(5)
S4 Rh2 C70 C71 -136.1(5)
S3 Rh2 C70 C71 133.2(5)
Ru2 Rh2 C70 C71 86.2(7)
C73 Rh2 C70 C69 37.3(6)
C72 Rh2 C70 C69 80.5(6)
C71 Rh2 C70 C69 118.4(8)
S4 Rh2 C70 C69 -17.7(9)
S3 Rh2 C70 C69 -108.4(6)
Ru2 Rh2 C70 C69 -155.4(5)
C73 Rh2 C70 C75 157.7(12)
C69 Rh2 C70 C75 120.4(13)
C72 Rh2 C70 C75 -159.1(12)
C71 Rh2 C70 C75 -121.2(12)
S4 Rh2 C70 C75 102.7(10)
S3 Rh2 C70 C75 12.0(11)
Ru2 Rh2 C70 C75 -35.0(14)
C69 C70 C71 C76 175.2(8)
C75 C70 C71 C76 -0.1(14)
Rh2 C70 C71 C76 -123.9(9)
C69 C70 C71 C72 -1.2(9)
C75 C70 C71 C72 -176.5(9)
Rh2 C70 C71 C72 59.7(5)
C69 C70 C71 Rh2 -60.9(6)
C75 C70 C71 Rh2 123.8(9)
C73 Rh2 C71 C70 80.3(6)
C69 Rh2 C71 C70 37.6(5)
C72 Rh2 C71 C70 118.9(7)
S4 Rh2 C71 C70 127.5(6)
S3 Rh2 C71 C70 -60.9(5)
Ru2 Rh2 C71 C70 -135.9(4)
C73 Rh2 C71 C76 -158.0(11)
C70 Rh2 C71 C76 121.8(12)
C69 Rh2 C71 C76 159.4(11)
C72 Rh2 C71 C76 -119.3(12)
S4 Rh2 C71 C76 -110.7(9)
S3 Rh2 C71 C76 60.8(11)
Ru2 Rh2 C71 C76 -14.1(11)
C73 Rh2 C71 C72 -38.6(5)
C70 Rh2 C71 C72 -118.9(7)
C69 Rh2 C71 C72 -81.3(5)
S4 Rh2 C71 C72 8.6(9)
S3 Rh2 C71 C72 -179.9(4)
Ru2 Rh2 C71 C72 105.2(5)
C70 C71 C72 C77 176.6(8)
C76 C71 C72 C77 0.1(13)
Rh2 C71 C72 C77 -122.8(9)
C70 C71 C72 C73 1.2(8)
C76 C71 C72 C73 -175.2(8)
Rh2 C71 C72 C73 61.8(5)
C70 C71 C72 Rh2 -60.6(5)
C76 C71 C72 Rh2 123.0(8)
C73 Rh2 C72 C77 -120.0(11)
C70 Rh2 C72 C77 159.9(10)
C69 Rh2 C72 C77 -157.4(10)
C71 Rh2 C72 C77 124.1(11)
S4 Rh2 C72 C77 -51.9(10)
S3 Rh2 C72 C77 124.5(10)
Ru2 Rh2 C72 C77 14.2(10)
C70 Rh2 C72 C73 -80.1(5)
C69 Rh2 C72 C73 -37.3(5)
C71 Rh2 C72 C73 -115.9(7)
S4 Rh2 C72 C73 68.1(5)
S3 Rh2 C72 C73 -115.4(9)
Ru2 Rh2 C72 C73 134.2(4)
C73 Rh2 C72 C71 115.9(7)
C70 Rh2 C72 C71 35.8(5)
C69 Rh2 C72 C71 78.6(5)
S4 Rh2 C72 C71 -176.0(4)
S3 Rh2 C72 C71 0.5(12)
Ru2 Rh2 C72 C71 -109.9(5)
C70 C69 C73 C72 0.0(9)
C74 C69 C73 C72 179.7(9)
Rh2 C69 C73 C72 -61.8(5)
C70 C69 C73 C78 -177.6(8)
C74 C69 C73 C78 2.1(14)
Rh2 C69 C73 C78 120.6(9)
C70 C69 C73 Rh2 61.8(6)
C74 C69 C73 Rh2 -118.5(9)
C77 C72 C73 C69 -176.2(8)
C71 C72 C73 C69 -0.7(8)
Rh2 C72 C73 C69 61.9(5)
C77 C72 C73 C78 1.4(13)
C71 C72 C73 C78 176.9(8)
Rh2 C72 C73 C78 -120.5(8)
C77 C72 C73 Rh2 121.9(8)
C71 C72 C73 Rh2 -62.6(5)
C70 Rh2 C73 C69 -37.4(6)
C72 Rh2 C73 C69 -117.8(7)
C71 Rh2 C73 C69 -78.7(6)
S4 Rh2 C73 C69 119.3(5)
S3 Rh2 C73 C69 37.8(7)
Ru2 Rh2 C73 C69 154.6(5)
C70 Rh2 C73 C72 80.3(5)
C69 Rh2 C73 C72 117.8(7)
C71 Rh2 C73 C72 39.1(5)
S4 Rh2 C73 C72 -122.9(4)
S3 Rh2 C73 C72 155.6(4)
Ru2 Rh2 C73 C72 -87.7(6)
C70 Rh2 C73 C78 -160.0(11)
C69 Rh2 C73 C78 -122.6(12)
C72 Rh2 C73 C78 119.6(11)
C71 Rh2 C73 C78 158.7(11)
S4 Rh2 C73 C78 -3.3(10)
S3 Rh2 C73 C78 -84.8(10)
Ru2 Rh2 C73 C78 31.9(12)
C91 P3 C79 C84 63.1(6)
C85 P3 C79 C84 -41.1(6)
Ru2 P3 C79 C84 -174.0(5)
C91 P3 C79 C80 -118.0(6)
C85 P3 C79 C80 137.8(6)
Ru2 P3 C79 C80 4.9(6)
C84 C79 C80 C81 -2.0(11)
P3 C79 C80 C81 179.1(6)
C79 C80 C81 C82 1.5(12)
C80 C81 C82 C83 -0.9(12)
C81 C82 C83 C84 0.8(12)
C80 C79 C84 C83 1.8(11)
P3 C79 C84 C83 -179.2(6)
C82 C83 C84 C79 -1.2(12)
C79 P3 C85 C90 102.4(6)
C91 P3 C85 C90 -1.1(6)
Ru2 P3 C85 C90 -126.5(5)
C79 P3 C85 C86 -74.7(5)
C91 P3 C85 C86 -178.3(5)
Ru2 P3 C85 C86 56.3(5)
C90 C85 C86 C87 1.9(10)
P3 C85 C86 C87 179.2(5)
C85 C86 C87 C88 1.2(11)
C86 C87 C88 C89 -3.4(12)
C87 C88 C89 C90 2.5(13)
C86 C85 C90 C89 -2.8(10)
P3 C85 C90 C89 -179.9(6)
C88 C89 C90 C85 0.6(12)
C79 P3 C91 C92 -165.5(6)
C85 P3 C91 C92 -64.1(6)
Ru2 P3 C91 C92 67.3(6)
C79 P3 C91 C96 19.4(6)
C85 P3 C91 C96 120.8(6)
Ru2 P3 C91 C96 -107.8(6)
C96 C91 C92 C93 -3.0(11)
P3 C91 C92 C93 -178.2(7)
C91 C92 C93 C94 0.6(14)
C92 C93 C94 C95 1.8(16)
C93 C94 C95 C96 -1.6(16)
C92 C91 C96 C95 3.1(11)
P3 C91 C96 C95 178.2(6)
C94 C95 C96 C91 -0.8(14)
C109 P4 C97 C102 -178.7(5)
C103 P4 C97 C102 -74.5(5)
Ru2 P4 C97 C102 58.4(5)
C109 P4 C97 C98 -3.2(7)
C103 P4 C97 C98 101.0(7)
Ru2 P4 C97 C98 -126.1(6)
C102 C97 C98 C99 -2.1(11)
P4 C97 C98 C99 -177.5(6)
C97 C98 C99 C100 1.8(14)
C98 C99 C100 C101 -0.4(14)
C99 C100 C101 C102 -0.5(13)
C98 C97 C102 C101 1.2(10)
P4 C97 C102 C101 177.0(6)
C100 C101 C102 C97 0.2(11)
C109 P4 C103 C104 -151.0(5)
C97 P4 C103 C104 102.6(5)
Ru2 P4 C103 C104 -21.0(6)
C109 P4 C103 C108 36.4(6)
C97 P4 C103 C108 -70.0(6)
Ru2 P4 C103 C108 166.5(5)
C108 C103 C104 C105 -3.7(10)
P4 C103 C104 C105 -176.4(5)
C103 C104 C105 C106 1.4(11)
C104 C105 C106 C107 0.0(13)
C105 C106 C107 C108 1.0(14)
C106 C107 C108 C103 -3.4(13)
C104 C103 C108 C107 4.7(11)
P4 C103 C108 C107 177.4(6)
C103 P4 C109 C110 33.8(6)
C97 P4 C109 C110 132.8(5)
Ru2 P4 C109 C110 -104.1(5)
C103 P4 C109 C114 -157.3(5)
C97 P4 C109 C114 -58.3(6)
Ru2 P4 C109 C114 64.8(5)
C114 C109 C110 C111 2.4(10)
P4 C109 C110 C111 171.4(5)
C109 C110 C111 C112 0.4(11)
C110 C111 C112 C113 -1.2(12)
C111 C112 C113 C114 -0.8(13)
C112 C113 C114 C109 3.8(12)
C110 C109 C114 C113 -4.5(10)
P4 C109 C114 C113 -173.9(6)
